data_1572382
loop_
_publ_author_name
'Chiu, Tzu-Hao'
'Pillay, Michael N.'
'Wu, Ying-Yann'
'Niihori, Yoshiki'
'Negishi, Yuichi'
'Chen, Jie-Ying'
'Chen, Yuan Jang'
'Kahlal, Samia'
'Saillard, Jean-Yves'
'Liu, C. W.'

_publ_section_title
;
 Controlled aggregation of Pt/PtH/Rh/RhH doped silver superatomic
 nanoclusters into 16-electron supermolecules.
;
_journal_issue 36
_journal_name_full 'Chemical science'
_journal_page_first 14660
_journal_page_last 14667
_journal_paper_doi 10.1039/d4sc02920h
_journal_volume 15
_journal_year 2024
_chemical_formula_sum 'C102 H238 Ag33 O34 P17 Pt2 S34'
_chemical_formula_weight 7575.33
_space_group_crystal_system monoclinic
_space_group_IT_number 15
_space_group_name_Hall '-C 2yc'
_space_group_name_H-M_alt 'C 1 2/c 1'
_atom_sites_solution_hydrogens geom
_audit_creation_method SHELXL-2018/3
_audit_update_record
;
2024-03-22 deposited with the CCDC.	2024-08-12 downloaded from the CCDC.
;
_cell_angle_alpha 90
_cell_angle_beta 111.569(5)
_cell_angle_gamma 90
_cell_formula_units_Z 4
_cell_length_a 44.382(7)
_cell_length_b 17.680(3)
_cell_length_c 28.939(4)
_cell_measurement_reflns_used 9589
_cell_measurement_temperature 100(2)
_cell_measurement_theta_max 27.13
_cell_measurement_theta_min 2.42
_cell_volume 21118(6)
_computing_cell_refinement 'Bruker SAINT'
_computing_data_collection 'Bruker APEX2'
_computing_data_reduction 'Bruker SAINT'
_computing_molecular_graphics 'Bruker SHELXTL'
_computing_publication_material 'Bruker SHELXTL'
_computing_structure_refinement 'SHELXL-2018/3 (Sheldrick, 2018)'
_computing_structure_solution 'SHELXT 2014/4 (Sheldrick, 2014)'
_diffrn_ambient_temperature 100(2)
_diffrn_measured_fraction_theta_full 1.000
_diffrn_measured_fraction_theta_max 1.000
_diffrn_measurement_device_type 'Bruker APEX-II CCD'
_diffrn_measurement_method '\f and \w scans'
_diffrn_radiation_type MoK\a
_diffrn_radiation_wavelength 0.71073
_diffrn_reflns_av_R_equivalents 0.0280
_diffrn_reflns_av_unetI/netI 0.0198
_diffrn_reflns_Laue_measured_fraction_full 1.000
_diffrn_reflns_Laue_measured_fraction_max 1.000
_diffrn_reflns_limit_h_max 52
_diffrn_reflns_limit_h_min -52
_diffrn_reflns_limit_k_max 21
_diffrn_reflns_limit_k_min -21
_diffrn_reflns_limit_l_max 34
_diffrn_reflns_limit_l_min -34
_diffrn_reflns_number 91475
_diffrn_reflns_point_group_measured_fraction_full 1.000
_diffrn_reflns_point_group_measured_fraction_max 1.000
_diffrn_reflns_theta_full 25.000
_diffrn_reflns_theta_max 25.000
_diffrn_reflns_theta_min 1.472
_exptl_absorpt_coefficient_mu 4.814
_exptl_absorpt_correction_T_max 0.7455
_exptl_absorpt_correction_T_min 0.5085
_exptl_absorpt_correction_type multi-scan
_exptl_absorpt_process_details SADABS
_exptl_crystal_colour black
_exptl_crystal_density_diffrn 2.383
_exptl_crystal_description block
_exptl_crystal_F_000 14512
_exptl_crystal_size_max 0.160
_exptl_crystal_size_mid 0.120
_exptl_crystal_size_min 0.080
_refine_diff_density_max 2.805
_refine_diff_density_min -1.366
_refine_diff_density_rms 0.172
_refine_ls_extinction_method none
_refine_ls_goodness_of_fit_ref 1.113
_refine_ls_hydrogen_treatment constr
_refine_ls_matrix_type full
_refine_ls_number_parameters 1063
_refine_ls_number_reflns 18602
_refine_ls_number_restraints 359
_refine_ls_restrained_S_all 1.109
_refine_ls_R_factor_all 0.0448
_refine_ls_R_factor_gt 0.0364
_refine_ls_shift/su_max 0.002
_refine_ls_shift/su_mean 0.000
_refine_ls_structure_factor_coef Fsqd
_refine_ls_weighting_details 'w=1/[\s^2^(Fo^2^)+(0.0093P)^2^+631.0300P] where P=(Fo^2^+2Fc^2^)/3'
_refine_ls_weighting_scheme calc
_refine_ls_wR_factor_gt 0.0733
_refine_ls_wR_factor_ref 0.0811
_reflns_Friedel_coverage 0.000
_reflns_number_gt 16693
_reflns_number_total 18602
_reflns_threshold_expression 'I > 2\s(I)'
_cod_data_source_file d4sc02920h2.cif
_cod_data_source_block 3
_cod_depositor_comments 'Adding full bibliography for 1572381--1572383.cif.'
_cod_original_sg_symbol_H-M 'C 2/c'
_cod_database_code 1572382
_shelx_shelxl_version_number 2018/3
_shelx_space_group_comment
; 
The symmetry employed for this shelxl refinement is uniquely defined 
by the following loop, which should always be used as a source of 
symmetry information in preference to the above space-group names. 
They are only intended as comments. 
;
_shelx_estimated_absorpt_t_min 0.513
_shelx_estimated_absorpt_t_max 0.699

loop_
_space_group_symop_operation_xyz
'x, y, z'
'-x, y, -z+1/2'
'x+1/2, y+1/2, z'
'-x+1/2, y+1/2, -z+1/2'
'-x, -y, -z'
'x, -y, z-1/2'
'-x+1/2, -y+1/2, -z'
'x+1/2, -y+1/2, z-1/2'

loop_
_atom_site_label
_atom_site_type_symbol
_atom_site_fract_x
_atom_site_fract_y
_atom_site_fract_z
_atom_site_U_iso_or_equiv
_atom_site_adp_type
_atom_site_occupancy
_atom_site_site_symmetry_order
_atom_site_calc_flag
_atom_site_refinement_flags_posn
_atom_site_refinement_flags_adp
_atom_site_refinement_flags_occupancy
_atom_site_disorder_assembly
_atom_site_disorder_group
Pt1 Pt 0.56563(2) 0.69606(2) 0.30133(2) 0.01631(6) Uani 1 1 d . . . . .
Ag1 Ag 0.60003(2) 0.75847(3) 0.24808(2) 0.02455(12) Uani 1 1 d . . . . .
Ag2 Ag 0.58732(2) 0.83962(3) 0.33054(2) 0.02567(12) Uani 1 1 d . . . . .
Ag3 Ag 0.63164(2) 0.70711(3) 0.34677(2) 0.02455(12) Uani 1 1 d . . . . .
Ag4 Ag 0.60262(2) 0.59840(3) 0.26967(2) 0.02316(12) Uani 1 1 d . . . . .
Ag5 Ag 0.54477(2) 0.66851(3) 0.19963(2) 0.01909(11) Uani 1 1 d . . . . .
Ag6 Ag 0.53666(2) 0.81459(3) 0.23923(2) 0.01876(11) Uani 1 1 d . . . . .
Ag7 Ag 0.58613(2) 0.72390(3) 0.40035(2) 0.02330(12) Uani 1 1 d . . . . .
Ag8 Ag 0.59249(2) 0.57602(3) 0.36158(2) 0.02209(11) Uani 1 1 d . . . . .
Ag9 Ag 0.53955(2) 0.55456(3) 0.26637(2) 0.01856(11) Uani 1 1 d . . . . .
Ag10 Ag 0.500000 0.68931(4) 0.250000 0.01540(14) Uani 1 2 d S T P . .
Ag11 Ag 0.47168(2) 0.62707(3) 0.15308(2) 0.01995(11) Uani 1 1 d . . . . .
Ag12 Ag 0.47371(2) 0.78729(3) 0.16260(2) 0.02250(11) Uani 1 1 d . . . . .
Ag13 Ag 0.55594(2) 0.80760(3) 0.14952(2) 0.02716(12) Uani 1 1 d . . . . .
Ag14 Ag 0.59044(2) 0.92096(3) 0.24123(2) 0.03236(14) Uani 1 1 d . . . . .
Ag15 Ag 0.64329(2) 0.82492(3) 0.41891(2) 0.03272(14) Uani 1 1 d . . . . .
Ag16 Ag 0.64810(2) 0.65503(4) 0.44853(2) 0.03486(14) Uani 1 1 d . . . . .
Ag17 Ag 0.66083(2) 0.55774(4) 0.36714(3) 0.04207(17) Uani 1 1 d . . . . .
S1 S 0.66006(5) 0.92511(14) 0.37181(10) 0.0513(6) Uani 1 1 d . . . . .
S2 S 0.58214(5) 0.98373(11) 0.31456(8) 0.0328(4) Uani 1 1 d . . . . .
S3 S 0.64540(5) 0.85476(14) 0.25272(9) 0.0429(5) Uani 1 1 d . . . . .
S4 S 0.60727(6) 0.74629(14) 0.15009(9) 0.0455(6) Uani 1 1 d . . . . .
S5 S 0.69560(5) 0.74836(12) 0.46397(8) 0.0368(5) Uani 1 1 d . . . . .
S6 S 0.68935(5) 0.67384(14) 0.34967(8) 0.0410(5) Uani 1 1 d . . . . .
S7 S 0.63924(7) 0.44490(14) 0.31470(10) 0.0567(7) Uani 1 1 d . . . . .
S8 S 0.63640(7) 0.56394(15) 0.22145(10) 0.0534(7) Uani 1 1 d . . . . .
S9 S 0.51788(5) 0.44828(10) 0.20758(7) 0.0289(4) Uani 1 1 d . . . . .
S10 S 0.59733(6) 0.47714(12) 0.42500(8) 0.0384(5) Uani 1 1 d . . . . .
S11 S 0.67719(6) 0.52988(13) 0.45974(10) 0.0532(7) Uani 1 1 d . . . . .
S12 S 0.60829(6) 0.68355(13) 0.49142(7) 0.0383(5) Uani 1 1 d . . . . .
S13 S 0.61999(6) 0.87292(14) 0.48024(9) 0.0458(6) Uani 1 1 d . . . . .
S14 S 0.51542(5) 0.59229(10) 0.12155(6) 0.0237(4) Uani 1 1 d . . . . .
S15 S 0.49943(4) 0.78047(10) 0.08862(6) 0.0230(4) Uani 1 1 d . . . . .
S16 S 0.56154(5) 0.95392(11) 0.15011(7) 0.0294(4) Uani 1 1 d . . . . .
S17 S 0.50059(4) 0.92271(10) 0.19468(7) 0.0233(4) Uani 1 1 d . . . . .
P1 P 0.62828(5) 1.00819(13) 0.35709(9) 0.0400(5) Uani 1 1 d . . . . .
P2 P 0.64054(6) 0.82489(16) 0.18359(11) 0.0495(7) Uani 1 1 d . . . . .
P3 P 0.71656(5) 0.71289(14) 0.41727(9) 0.0381(5) Uani 1 1 d . . . . .
P4 P 0.65056(6) 0.46587(14) 0.25486(10) 0.0465(6) Uani 1 1 d . . . . .
P5 P 0.500000 0.38809(14) 0.250000 0.0223(5) Uani 1 2 d S T P . .
P6 P 0.64321(7) 0.45430(15) 0.46020(11) 0.0617(9) Uani 1 1 d . . . . .
P7 P 0.62493(5) 0.78412(14) 0.52370(8) 0.0382(5) Uani 1 1 d . . . . .
P8 P 0.50585(5) 0.67445(10) 0.07035(7) 0.0226(4) Uani 1 1 d . . . . .
P9 P 0.51638(5) 0.97601(10) 0.14672(7) 0.0228(4) Uani 1 1 d . . . . .
O1 O 0.64082(16) 1.0780(4) 0.3352(3) 0.0538(17) Uani 1 1 d . . . . .
O2 O 0.62542(15) 1.0460(4) 0.4049(3) 0.0535(18) Uani 1 1 d . . . . .
O3 O 0.63572(18) 0.9014(5) 0.1546(3) 0.068(2) Uani 1 1 d . . . . .
O4 O 0.67450(17) 0.7966(5) 0.1838(3) 0.068(2) Uani 1 1 d D . . . .
O5 O 0.7390(2) 0.7750(5) 0.4096(3) 0.070(2) Uani 1 1 d D . . . .
O6 O 0.74118(14) 0.6494(4) 0.4481(2) 0.0473(16) Uani 1 1 d . . . . .
O7 O 0.63753(16) 0.3970(4) 0.2173(3) 0.0538(18) Uani 1 1 d . . . . .
O8 O 0.68793(17) 0.4547(5) 0.2653(3) 0.073(2) Uani 1 1 d D . . . .
O9 O 0.47439(12) 0.3287(3) 0.21691(18) 0.0269(11) Uani 1 1 d . . . . .
O10 O 0.6504(2) 0.3760(4) 0.4386(4) 0.101(4) Uani 1 1 d . . . . .
O11 O 0.6504(3) 0.4320(7) 0.5151(4) 0.131(5) Uani 1 1 d . . . . .
O12 O 0.60815(14) 0.7976(4) 0.5628(2) 0.0460(16) Uani 1 1 d . . . . .
O13 O 0.66184(15) 0.7782(4) 0.5590(2) 0.0527(17) Uani 1 1 d . . . . .
O14 O 0.53502(14) 0.6693(3) 0.0514(2) 0.0359(13) Uani 1 1 d D . . . .
O15 O 0.47389(13) 0.6559(3) 0.02425(18) 0.0299(12) Uani 1 1 d D . . . .
O16 O 0.51213(13) 1.0635(3) 0.15250(19) 0.0282(11) Uani 1 1 d . . . . .
O17 O 0.49344(12) 0.9622(3) 0.09143(19) 0.0275(11) Uani 1 1 d . . . . .
C1 C 0.6476(4) 1.0724(8) 0.2902(6) 0.086(4) Uani 1 1 d . . . . .
H1A H 0.628333 1.088607 0.261422 0.104 Uiso 1 1 calc R U . . .
H1B H 0.652403 1.019179 0.284724 0.104 Uiso 1 1 calc R U . . .
C2 C 0.6760(5) 1.1216(13) 0.2942(10) 0.171(10) Uani 1 1 d . . . . .
H2A H 0.695215 1.109683 0.324150 0.205 Uiso 1 1 calc R U . . .
H2B H 0.670740 1.176037 0.293929 0.205 Uiso 1 1 calc R U . . .
C3 C 0.6803(10) 1.096(2) 0.2455(13) 0.34(3) Uani 1 1 d . . . . .
H3A H 0.698553 1.123902 0.242012 0.516 Uiso 1 1 calc R U . . .
H3B H 0.684692 1.041929 0.246820 0.516 Uiso 1 1 calc R U . . .
H3C H 0.660506 1.107500 0.216956 0.516 Uiso 1 1 calc R U . . .
C4 C 0.6541(3) 1.0726(9) 0.4464(5) 0.087(4) Uani 1 1 d . . . . .
H4A H 0.670680 1.092606 0.434260 0.104 Uiso 1 1 calc R U . . .
H4B H 0.663745 1.031328 0.470411 0.104 Uiso 1 1 calc R U . . .
C5 C 0.6394(4) 1.1412(13) 0.4721(7) 0.163(9) Uani 1 1 d . . . . .
H5A H 0.631128 1.184225 0.448993 0.196 Uiso 1 1 calc R U . . .
H5B H 0.621902 1.122078 0.482494 0.196 Uiso 1 1 calc R U . . .
C6 C 0.6700(7) 1.164(2) 0.5179(11) 0.30(2) Uani 1 1 d . . . . .
H6A H 0.664327 1.204681 0.536279 0.447 Uiso 1 1 calc R U . . .
H6B H 0.677869 1.120147 0.539677 0.447 Uiso 1 1 calc R U . . .
H6C H 0.687014 1.181747 0.506470 0.447 Uiso 1 1 calc R U . . .
C7 C 0.6305(4) 0.9037(8) 0.1045(5) 0.099(5) Uani 1 1 d D . . . .
H7A H 0.607983 0.888645 0.084607 0.119 Uiso 1 1 calc R U . . .
H7B H 0.645412 0.868278 0.096982 0.119 Uiso 1 1 calc R U . . .
C8 C 0.6367(4) 0.9845(8) 0.0915(6) 0.106(5) Uani 1 1 d D . . . .
H8A H 0.632145 0.987291 0.055415 0.127 Uiso 1 1 calc R U . . .
H8B H 0.621369 1.018720 0.098780 0.127 Uiso 1 1 calc R U . . .
C9 C 0.6709(4) 1.0123(14) 0.1193(7) 0.181(11) Uani 1 1 d D . . . .
H9A H 0.680061 0.985823 0.151180 0.272 Uiso 1 1 calc R U . . .
H9B H 0.670440 1.066830 0.125247 0.272 Uiso 1 1 calc R U . . .
H9C H 0.684205 1.002421 0.099477 0.272 Uiso 1 1 calc R U . . .
C10 C 0.6849(6) 0.7218(18) 0.204(2) 0.099(7) Uani 0.5 1 d D . P A 1
H10A H 0.676757 0.683460 0.177764 0.119 Uiso 0.5 1 calc R U P A 1
H10B H 0.675526 0.710525 0.229868 0.119 Uiso 0.5 1 calc R U P A 1
C11 C 0.7220(6) 0.717(2) 0.2281(15) 0.126(8) Uani 0.5 1 d D . P A 1
H11A H 0.730094 0.755809 0.254278 0.152 Uiso 0.5 1 calc R U P A 1
H11B H 0.731285 0.727565 0.202444 0.152 Uiso 0.5 1 calc R U P A 1
C12 C 0.7339(9) 0.638(2) 0.2510(16) 0.143(9) Uani 0.5 1 d D . P A 1
H12A H 0.754611 0.643889 0.278817 0.214 Uiso 0.5 1 calc R U P A 1
H12B H 0.736622 0.605209 0.225763 0.214 Uiso 0.5 1 calc R U P A 1
H12C H 0.717833 0.616408 0.263057 0.214 Uiso 0.5 1 calc R U P A 1
C10B C 0.6919(8) 0.7308(18) 0.2108(19) 0.099(7) Uani 0.5 1 d D . P A 2
H10C H 0.676866 0.687868 0.207454 0.119 Uiso 0.5 1 calc R U P A 2
H10D H 0.702988 0.742579 0.246560 0.119 Uiso 0.5 1 calc R U P A 2
C11B C 0.7166(7) 0.712(2) 0.1864(14) 0.126(8) Uani 0.5 1 d D . P A 2
H11C H 0.722559 0.658521 0.194304 0.152 Uiso 0.5 1 calc R U P A 2
H11D H 0.736211 0.742113 0.204814 0.152 Uiso 0.5 1 calc R U P A 2
C12B C 0.7108(9) 0.722(2) 0.1298(14) 0.143(9) Uani 0.5 1 d D . P A 2
H12D H 0.694849 0.685029 0.110238 0.214 Uiso 0.5 1 calc R U P A 2
H12E H 0.731297 0.714327 0.124846 0.214 Uiso 0.5 1 calc R U P A 2
H12F H 0.702800 0.773332 0.119108 0.214 Uiso 0.5 1 calc R U P A 2
C13 C 0.7425(6) 0.8521(10) 0.4228(9) 0.070(4) Uani 0.5 1 d D . P B 1
H13A H 0.762920 0.857374 0.452033 0.084 Uiso 0.5 1 calc R U P B 1
H13B H 0.724608 0.865704 0.433821 0.084 Uiso 0.5 1 calc R U P B 1
C14 C 0.7432(9) 0.9117(13) 0.3842(10) 0.093(6) Uani 0.5 1 d D . P B 1
H14A H 0.722094 0.912945 0.356104 0.111 Uiso 0.5 1 calc R U P B 1
H14B H 0.760283 0.898999 0.371039 0.111 Uiso 0.5 1 calc R U P B 1
C15 C 0.7503(13) 0.9892(15) 0.4106(14) 0.099(9) Uani 0.5 1 d D . P B 1
H15A H 0.770892 0.986758 0.439065 0.149 Uiso 0.5 1 calc R U P B 1
H15B H 0.732824 1.002166 0.422232 0.149 Uiso 0.5 1 calc R U P B 1
H15C H 0.751763 1.028023 0.387315 0.149 Uiso 0.5 1 calc R U P B 1
C13B C 0.7298(5) 0.8301(12) 0.3759(9) 0.070(4) Uani 0.5 1 d D . P B 2
H13C H 0.706377 0.840895 0.365423 0.084 Uiso 0.5 1 calc R U P B 2
H13D H 0.735015 0.817754 0.346241 0.084 Uiso 0.5 1 calc R U P B 2
C14B C 0.7504(8) 0.8962(13) 0.4051(13) 0.093(6) Uani 0.5 1 d D . P B 2
H14C H 0.773266 0.884619 0.410793 0.111 Uiso 0.5 1 calc R U P B 2
H14D H 0.748396 0.897080 0.438096 0.111 Uiso 0.5 1 calc R U P B 2
C15B C 0.7434(13) 0.9763(16) 0.3837(15) 0.099(9) Uani 0.5 1 d D . P B 2
H15D H 0.738176 0.974464 0.347721 0.149 Uiso 0.5 1 calc R U P B 2
H15E H 0.762574 1.008097 0.399226 0.149 Uiso 0.5 1 calc R U P B 2
H15F H 0.725046 0.997594 0.390395 0.149 Uiso 0.5 1 calc R U P B 2
C16 C 0.7665(2) 0.6217(6) 0.4331(4) 0.055(2) Uani 1 1 d . . . . .
H16A H 0.782488 0.662159 0.436134 0.065 Uiso 1 1 calc R U . . .
H16B H 0.757334 0.605023 0.397987 0.065 Uiso 1 1 calc R U . . .
C17 C 0.7824(2) 0.5567(6) 0.4659(4) 0.058(3) Uani 1 1 d . . . . .
H17A H 0.802360 0.543370 0.460090 0.069 Uiso 1 1 calc R U . . .
H17B H 0.788830 0.572927 0.500941 0.069 Uiso 1 1 calc R U . . .
C18 C 0.7617(3) 0.4879(7) 0.4581(6) 0.087(4) Uani 1 1 d . . . . .
H18A H 0.741986 0.500199 0.464343 0.131 Uiso 1 1 calc R U . . .
H18B H 0.773692 0.448129 0.481140 0.131 Uiso 1 1 calc R U . . .
H18C H 0.755833 0.470156 0.423868 0.131 Uiso 1 1 calc R U . . .
C19 C 0.6030(2) 0.3855(7) 0.1939(4) 0.063(3) Uani 1 1 d . . . . .
H19A H 0.592704 0.429745 0.173192 0.076 Uiso 1 1 calc R U . . .
H19B H 0.593273 0.378496 0.219400 0.076 Uiso 1 1 calc R U . . .
C20 C 0.5982(3) 0.3157(7) 0.1622(4) 0.065(3) Uani 1 1 d . . . . .
H20A H 0.609201 0.322733 0.138342 0.078 Uiso 1 1 calc R U . . .
H20B H 0.574779 0.309006 0.142926 0.078 Uiso 1 1 calc R U . . .
C21 C 0.6113(4) 0.2444(7) 0.1927(5) 0.088(4) Uani 1 1 d . . . . .
H21A H 0.634883 0.248461 0.209146 0.131 Uiso 1 1 calc R U . . .
H21B H 0.605996 0.200267 0.170637 0.131 Uiso 1 1 calc R U . . .
H21C H 0.601472 0.238719 0.217731 0.131 Uiso 1 1 calc R U . . .
C22 C 0.7134(5) 0.4966(15) 0.2977(11) 0.089(5) Uani 0.5 1 d D . P C 1
H22A H 0.709825 0.507734 0.328816 0.107 Uiso 0.5 1 calc R U P C 1
H22B H 0.715997 0.544892 0.282203 0.107 Uiso 0.5 1 calc R U P C 1
C23 C 0.7452(9) 0.442(3) 0.3083(16) 0.126(10) Uani 0.5 1 d D . P C 1
H23A H 0.764156 0.463510 0.335069 0.152 Uiso 0.5 1 calc R U P C 1
H23B H 0.740832 0.391019 0.319198 0.152 Uiso 0.5 1 calc R U P C 1
C24 C 0.7526(8) 0.434(2) 0.2583(15) 0.134(9) Uani 0.5 1 d D . P C 1
H24A H 0.771476 0.401365 0.264379 0.201 Uiso 0.5 1 calc R U P C 1
H24B H 0.733755 0.411950 0.232071 0.201 Uiso 0.5 1 calc R U P C 1
H24C H 0.757014 0.484238 0.247897 0.201 Uiso 0.5 1 calc R U P C 1
C22B C 0.7062(6) 0.4017(14) 0.2998(9) 0.089(5) Uani 0.5 1 d D . P C 2
H22C H 0.697497 0.350391 0.289025 0.107 Uiso 0.5 1 calc R U P C 2
H22D H 0.704590 0.411891 0.332463 0.107 Uiso 0.5 1 calc R U P C 2
C23B C 0.7446(8) 0.406(2) 0.3051(19) 0.126(10) Uani 0.5 1 d D . P C 2
H23C H 0.759587 0.400502 0.340021 0.152 Uiso 0.5 1 calc R U P C 2
H23D H 0.749733 0.366888 0.284420 0.152 Uiso 0.5 1 calc R U P C 2
C24B C 0.7454(8) 0.489(2) 0.2842(17) 0.134(9) Uani 0.5 1 d D . P C 2
H24D H 0.767202 0.500545 0.284977 0.201 Uiso 0.5 1 calc R U P C 2
H24E H 0.729835 0.492895 0.249913 0.201 Uiso 0.5 1 calc R U P C 2
H24F H 0.739584 0.526154 0.304926 0.201 Uiso 0.5 1 calc R U P C 2
C25 C 0.4456(2) 0.3551(4) 0.1768(3) 0.0344(18) Uani 1 1 d . . . . .
H25A H 0.451976 0.385531 0.153097 0.041 Uiso 1 1 calc R U . . .
H25B H 0.432665 0.387604 0.190293 0.041 Uiso 1 1 calc R U . . .
C26 C 0.4258(2) 0.2888(5) 0.1505(3) 0.046(2) Uani 1 1 d . . . . .
H26A H 0.439556 0.254412 0.139678 0.055 Uiso 1 1 calc R U . . .
H26B H 0.407978 0.306837 0.120332 0.055 Uiso 1 1 calc R U . . .
C27 C 0.4115(3) 0.2450(7) 0.1828(5) 0.078(4) Uani 1 1 d . . . . .
H27A H 0.429037 0.226113 0.212361 0.117 Uiso 1 1 calc R U . . .
H27B H 0.398796 0.202312 0.163905 0.117 Uiso 1 1 calc R U . . .
H27C H 0.397430 0.278477 0.192953 0.117 Uiso 1 1 calc R U . . .
C28 C 0.6833(4) 0.3461(8) 0.4510(9) 0.146(8) Uani 1 1 d . . . . .
H28A H 0.690477 0.319705 0.483424 0.175 Uiso 1 1 calc R U . . .
H28B H 0.698626 0.387833 0.453126 0.175 Uiso 1 1 calc R U . . .
C29 C 0.6821(5) 0.2852(12) 0.4054(10) 0.184(10) Uani 1 1 d . . . . .
H29A H 0.666667 0.243775 0.403370 0.220 Uiso 1 1 calc R U . . .
H29B H 0.674680 0.311845 0.373032 0.220 Uiso 1 1 calc R U . . .
C30 C 0.7181(7) 0.251(2) 0.4174(17) 0.35(3) Uani 1 1 d . . . . .
H30A H 0.717595 0.215262 0.391008 0.522 Uiso 1 1 calc R U . . .
H30B H 0.733259 0.291881 0.419022 0.522 Uiso 1 1 calc R U . . .
H30C H 0.725268 0.223998 0.449277 0.522 Uiso 1 1 calc R U . . .
C31 C 0.6451(9) 0.4885(15) 0.5473(7) 0.291(19) Uani 1 1 d D . . D 1
H31A H 0.625860 0.517600 0.526216 0.349 Uiso 1 1 calc R U . D 1
H31B H 0.663692 0.523623 0.555704 0.349 Uiso 1 1 calc R U . D 1
C32 C 0.6400(5) 0.474(2) 0.5966(7) 0.251(17) Uani 1 1 d D . . D 1
H32A H 0.625914 0.511926 0.603721 0.301 Uiso 1 1 calc R U . D 1
H32B H 0.632240 0.422020 0.599089 0.301 Uiso 1 1 calc R U . D 1
C33 C 0.6756(4) 0.4850(14) 0.6267(7) 0.185(12) Uani 1 1 d D . . D 1
H33A H 0.688387 0.450263 0.614869 0.278 Uiso 1 1 calc R U . D 1
H33B H 0.679790 0.474830 0.661814 0.278 Uiso 1 1 calc R U . D 1
H33C H 0.681719 0.537293 0.622973 0.278 Uiso 1 1 calc R U . D 1
C34 C 0.5734(2) 0.8050(5) 0.5460(3) 0.0394(19) Uani 1 1 d . . . E 1
H34A H 0.564456 0.765083 0.561326 0.047 Uiso 1 1 calc R U . E 1
H34B H 0.563715 0.798972 0.509494 0.047 Uiso 1 1 calc R U . E 1
C35 C 0.5650(2) 0.8811(6) 0.5603(4) 0.052(2) Uani 1 1 d . . . E 1
H35A H 0.574982 0.920565 0.546263 0.062 Uiso 1 1 calc R U . E 1
H35B H 0.574170 0.885956 0.596902 0.062 Uiso 1 1 calc R U . E 1
C36 C 0.5287(3) 0.8939(6) 0.5419(4) 0.054(2) Uani 1 1 d . . . E 1
H36A H 0.519596 0.890367 0.505526 0.080 Uiso 1 1 calc R U . E 1
H36B H 0.524306 0.944169 0.552143 0.080 Uiso 1 1 calc R U . E 1
H36C H 0.518753 0.855323 0.556024 0.080 Uiso 1 1 calc R U . E 1
C37 C 0.6735(3) 0.7196(8) 0.5946(4) 0.075(3) Uani 1 1 d D . . F 1
H37A H 0.691241 0.691176 0.589377 0.090 Uiso 1 1 calc R U . F 1
H37B H 0.655965 0.683953 0.592954 0.090 Uiso 1 1 calc R U . F 1
C38 C 0.6861(4) 0.7618(10) 0.6449(4) 0.121(6) Uani 1 1 d D . . F 1
H38A H 0.703182 0.798242 0.645660 0.145 Uiso 1 1 calc R U . F 1
H38B H 0.668167 0.790025 0.649591 0.145 Uiso 1 1 calc R U . F 1
C39 C 0.6996(5) 0.7039(12) 0.6857(6) 0.167(10) Uani 1 1 d D . . F 1
H39A H 0.683053 0.665658 0.683001 0.250 Uiso 1 1 calc R U . F 1
H39B H 0.705980 0.728977 0.718119 0.250 Uiso 1 1 calc R U . F 1
H39C H 0.718584 0.679460 0.682567 0.250 Uiso 1 1 calc R U . F 1
C40 C 0.537(3) 0.725(3) 0.016(4) 0.052(3) Uani 0.6 1 d D . P G 1
H40A H 0.547422 0.771517 0.033583 0.062 Uiso 0.6 1 calc R U P G 1
H40B H 0.515297 0.737800 -0.007519 0.062 Uiso 0.6 1 calc R U P G 1
C41 C 0.5568(6) 0.6980(12) -0.0140(10) 0.067(5) Uani 0.6 1 d D . P G 1
H41A H 0.554912 0.734655 -0.040840 0.080 Uiso 0.6 1 calc R U P G 1
H41B H 0.548508 0.648555 -0.029466 0.080 Uiso 0.6 1 calc R U P G 1
C42 C 0.5925(5) 0.6903(12) 0.0205(8) 0.082(5) Uani 0.6 1 d D . P G 1
H42A H 0.602855 0.740156 0.025638 0.123 Uiso 0.6 1 calc R U P G 1
H42B H 0.603646 0.656238 0.005387 0.123 Uiso 0.6 1 calc R U P G 1
H42C H 0.593659 0.669649 0.052557 0.123 Uiso 0.6 1 calc R U P G 1
C40B C 0.539(5) 0.722(4) 0.015(5) 0.052(3) Uani 0.4 1 d D . P G 2
H40C H 0.553729 0.763311 0.031488 0.062 Uiso 0.4 1 calc R U P G 2
H40D H 0.517646 0.743231 -0.006182 0.062 Uiso 0.4 1 calc R U P G 2
C41B C 0.5527(10) 0.674(2) -0.0154(16) 0.067(5) Uani 0.4 1 d D . P G 2
H41C H 0.570152 0.641472 0.006899 0.080 Uiso 0.4 1 calc R U P G 2
H41D H 0.562159 0.707106 -0.034085 0.080 Uiso 0.4 1 calc R U P G 2
C42B C 0.5259(8) 0.6237(17) -0.0523(11) 0.082(5) Uani 0.4 1 d D . P G 2
H42D H 0.520750 0.581870 -0.034233 0.123 Uiso 0.4 1 calc R U P G 2
H42E H 0.533598 0.603290 -0.077497 0.123 Uiso 0.4 1 calc R U P G 2
H42F H 0.506389 0.654126 -0.068597 0.123 Uiso 0.4 1 calc R U P G 2
C43 C 0.4684(8) 0.5766(7) 0.0083(8) 0.029(6) Uani 0.6 1 d D . P H 1
H43A H 0.453796 0.552064 0.022741 0.034 Uiso 0.6 1 calc R U P H 1
H43B H 0.489161 0.548674 0.019591 0.034 Uiso 0.6 1 calc R U P H 1
C44 C 0.4532(4) 0.5756(10) -0.0474(6) 0.036(3) Uani 0.6 1 d D . P H 1
H44A H 0.433556 0.607668 -0.058104 0.043 Uiso 0.6 1 calc R U P H 1
H44B H 0.446378 0.523257 -0.058592 0.043 Uiso 0.6 1 calc R U P H 1
C45 C 0.4760(3) 0.6039(8) -0.0729(5) 0.038(3) Uani 0.6 1 d D . P H 1
H45A H 0.479783 0.658249 -0.066958 0.057 Uiso 0.6 1 calc R U P H 1
H45B H 0.466125 0.594496 -0.108742 0.057 Uiso 0.6 1 calc R U P H 1
H45C H 0.496731 0.576894 -0.059285 0.057 Uiso 0.6 1 calc R U P H 1
C43B C 0.4608(14) 0.5802(11) 0.0065(11) 0.029(6) Uani 0.4 1 d D . P H 2
H43C H 0.448305 0.561755 0.026410 0.034 Uiso 0.4 1 calc R U P H 2
H43D H 0.478989 0.544677 0.011494 0.034 Uiso 0.4 1 calc R U P H 2
C44B C 0.4393(6) 0.5812(13) -0.0474(10) 0.036(3) Uani 0.4 1 d D . P H 2
H44C H 0.452024 0.596289 -0.067786 0.043 Uiso 0.4 1 calc R U P H 2
H44D H 0.421685 0.618477 -0.052989 0.043 Uiso 0.4 1 calc R U P H 2
C45B C 0.4249(5) 0.5019(11) -0.0630(7) 0.038(3) Uani 0.4 1 d D . P H 2
H45D H 0.442375 0.465527 -0.058469 0.057 Uiso 0.4 1 calc R U P H 2
H45E H 0.410397 0.502693 -0.097999 0.057 Uiso 0.4 1 calc R U P H 2
H45F H 0.412573 0.486940 -0.042405 0.057 Uiso 0.4 1 calc R U P H 2
C46 C 0.5276(2) 1.1038(5) 0.1990(3) 0.041(2) Uani 1 1 d . . . . .
H46A H 0.550904 1.111034 0.205589 0.049 Uiso 1 1 calc R U . . .
H46B H 0.525365 1.074882 0.226827 0.049 Uiso 1 1 calc R U . . .
C47 C 0.5109(2) 1.1792(5) 0.1938(3) 0.043(2) Uani 1 1 d . . . . .
H47A H 0.520676 1.207442 0.225376 0.052 Uiso 1 1 calc R U . . .
H47B H 0.487785 1.170661 0.188192 0.052 Uiso 1 1 calc R U . . .
C48 C 0.5132(3) 1.2270(5) 0.1517(5) 0.067(3) Uani 1 1 d . . . . .
H48A H 0.535881 1.230672 0.154808 0.101 Uiso 1 1 calc R U . . .
H48B H 0.504742 1.277762 0.153311 0.101 Uiso 1 1 calc R U . . .
H48C H 0.500414 1.203508 0.119853 0.101 Uiso 1 1 calc R U . . .
C49 C 0.45825(19) 0.9588(5) 0.0759(3) 0.0361(18) Uani 1 1 d D . . . .
H49A H 0.452850 0.935652 0.103060 0.043 Uiso 1 1 calc R U . . .
H49B H 0.449723 0.925068 0.046681 0.043 Uiso 1 1 calc R U . . .
C50 C 0.4412(3) 1.0336(6) 0.0629(6) 0.111(6) Uani 1 1 d D . . . .
H50A H 0.417607 1.025133 0.052824 0.133 Uiso 1 1 calc R U . . .
H50B H 0.448210 1.065935 0.092943 0.133 Uiso 1 1 calc R U . . .
C51 C 0.4473(4) 1.0753(12) 0.0220(8) 0.211(13) Uani 1 1 d D . . . .
H51A H 0.444846 1.040408 -0.005492 0.316 Uiso 1 1 calc R U . . .
H51B H 0.469364 1.095799 0.034602 0.316 Uiso 1 1 calc R U . . .
H51C H 0.431711 1.116751 0.010165 0.316 Uiso 1 1 calc R U . . .

loop_
_atom_site_aniso_label
_atom_site_aniso_U_11
_atom_site_aniso_U_22
_atom_site_aniso_U_33
_atom_site_aniso_U_23
_atom_site_aniso_U_13
_atom_site_aniso_U_12
Pt1 0.01628(12) 0.01423(13) 0.01767(13) 0.00009(10) 0.00534(10) 0.00131(10)
Ag1 0.0202(3) 0.0254(3) 0.0296(3) 0.0039(2) 0.0110(2) 0.0003(2)
Ag2 0.0278(3) 0.0181(3) 0.0276(3) -0.0011(2) 0.0060(2) -0.0013(2)
Ag3 0.0177(3) 0.0261(3) 0.0270(3) -0.0038(2) 0.0048(2) 0.0017(2)
Ag4 0.0214(3) 0.0233(3) 0.0242(3) -0.0022(2) 0.0077(2) 0.0055(2)
Ag5 0.0213(3) 0.0192(3) 0.0176(2) 0.0016(2) 0.0080(2) 0.0020(2)
Ag6 0.0191(2) 0.0143(2) 0.0225(3) 0.0022(2) 0.0071(2) 0.00040(19)
Ag7 0.0248(3) 0.0227(3) 0.0199(3) -0.0028(2) 0.0053(2) 0.0004(2)
Ag8 0.0253(3) 0.0185(3) 0.0189(3) 0.0009(2) 0.0039(2) 0.0031(2)
Ag9 0.0239(3) 0.0134(2) 0.0172(2) -0.00063(19) 0.0062(2) 0.0013(2)
Ag10 0.0160(3) 0.0134(3) 0.0168(3) 0.000 0.0060(3) 0.000
Ag11 0.0240(3) 0.0196(3) 0.0172(2) -0.0006(2) 0.0086(2) 0.0003(2)
Ag12 0.0211(3) 0.0185(3) 0.0257(3) 0.0064(2) 0.0060(2) -0.0017(2)
Ag13 0.0273(3) 0.0250(3) 0.0307(3) 0.0042(2) 0.0125(2) 0.0003(2)
Ag14 0.0271(3) 0.0284(3) 0.0389(3) 0.0068(3) 0.0090(3) -0.0032(2)
Ag15 0.0274(3) 0.0295(3) 0.0337(3) -0.0055(3) 0.0024(2) 0.0019(2)
Ag16 0.0355(3) 0.0329(3) 0.0294(3) -0.0028(3) 0.0041(3) 0.0030(3)
Ag17 0.0283(3) 0.0367(4) 0.0503(4) -0.0101(3) 0.0017(3) 0.0080(3)
S1 0.0261(11) 0.0457(14) 0.0709(17) 0.0153(12) 0.0048(11) 0.0016(10)
S2 0.0230(9) 0.0220(9) 0.0456(12) -0.0002(8) 0.0033(9) -0.0019(8)
S3 0.0238(10) 0.0462(13) 0.0588(14) 0.0153(11) 0.0153(10) -0.0011(9)
S4 0.0379(12) 0.0514(14) 0.0577(14) 0.0082(12) 0.0300(11) 0.0096(10)
S5 0.0273(10) 0.0351(11) 0.0388(11) -0.0047(9) 0.0014(9) 0.0071(9)
S6 0.0205(10) 0.0580(14) 0.0379(12) -0.0076(10) 0.0029(8) 0.0055(9)
S7 0.0768(18) 0.0321(12) 0.0507(15) -0.0107(11) 0.0113(13) 0.0021(12)
S8 0.0616(16) 0.0514(15) 0.0660(16) 0.0006(13) 0.0455(14) 0.0174(12)
S9 0.0472(12) 0.0184(9) 0.0222(9) -0.0031(7) 0.0141(8) -0.0080(8)
S10 0.0487(13) 0.0336(11) 0.0259(10) 0.0093(9) 0.0055(9) 0.0004(10)
S11 0.0424(13) 0.0320(12) 0.0541(15) -0.0001(11) -0.0189(11) 0.0047(10)
S12 0.0461(12) 0.0428(12) 0.0209(9) -0.0038(9) 0.0062(9) -0.0043(10)
S13 0.0462(13) 0.0396(13) 0.0529(14) -0.0100(11) 0.0197(11) 0.0030(10)
S14 0.0342(10) 0.0197(9) 0.0181(8) 0.0025(7) 0.0106(7) 0.0071(7)
S15 0.0293(9) 0.0182(8) 0.0229(9) 0.0031(7) 0.0112(7) 0.0006(7)
S16 0.0282(10) 0.0265(10) 0.0365(11) 0.0084(8) 0.0154(8) -0.0016(8)
S17 0.0250(9) 0.0182(8) 0.0286(9) 0.0075(7) 0.0122(7) 0.0029(7)
P1 0.0262(11) 0.0279(11) 0.0525(14) 0.0051(10) -0.0011(10) -0.0085(9)
P2 0.0317(12) 0.0620(17) 0.0657(17) 0.0232(14) 0.0306(12) 0.0055(11)
P3 0.0218(10) 0.0417(13) 0.0436(13) -0.0062(10) 0.0034(9) 0.0009(9)
P4 0.0383(13) 0.0382(13) 0.0568(15) -0.0170(11) 0.0101(11) 0.0105(10)
P5 0.0332(14) 0.0109(12) 0.0193(12) 0.000 0.0055(11) 0.000
P6 0.0592(17) 0.0374(14) 0.0529(16) 0.0181(12) -0.0211(13) 0.0001(12)
P7 0.0306(11) 0.0527(14) 0.0278(11) -0.0145(10) 0.0068(9) -0.0029(10)
P8 0.0313(10) 0.0211(9) 0.0179(9) 0.0016(7) 0.0119(8) 0.0030(8)
P9 0.0277(10) 0.0157(9) 0.0256(9) 0.0047(7) 0.0105(8) 0.0001(7)
O1 0.043(4) 0.037(4) 0.070(4) 0.009(3) 0.008(3) -0.016(3)
O2 0.037(3) 0.049(4) 0.055(4) -0.008(3) -0.006(3) -0.009(3)
O3 0.058(4) 0.081(6) 0.069(5) 0.036(4) 0.030(4) -0.004(4)
O4 0.040(4) 0.097(6) 0.084(6) 0.010(5) 0.041(4) 0.003(4)
O5 0.080(5) 0.063(4) 0.083(6) -0.011(4) 0.048(5) -0.028(4)
O6 0.028(3) 0.060(4) 0.048(4) -0.007(3) 0.006(3) 0.011(3)
O7 0.046(4) 0.050(4) 0.059(4) -0.021(3) 0.011(3) 0.009(3)
O8 0.037(4) 0.078(5) 0.089(6) -0.027(4) 0.006(4) 0.009(4)
O9 0.033(3) 0.016(2) 0.024(3) 0.004(2) 0.002(2) 0.001(2)
O10 0.056(5) 0.036(4) 0.172(10) 0.006(5) -0.006(5) 0.006(4)
O11 0.157(10) 0.108(8) 0.060(6) 0.045(5) -0.040(6) -0.043(7)
O12 0.032(3) 0.073(5) 0.029(3) -0.019(3) 0.006(2) -0.004(3)
O13 0.031(3) 0.079(5) 0.042(3) -0.014(3) 0.006(3) -0.002(3)
O14 0.047(3) 0.036(3) 0.038(3) 0.003(2) 0.031(3) 0.008(3)
O15 0.044(3) 0.023(3) 0.021(3) 0.002(2) 0.010(2) 0.001(2)
O16 0.038(3) 0.016(2) 0.028(3) 0.003(2) 0.010(2) -0.004(2)
O17 0.033(3) 0.019(3) 0.030(3) 0.002(2) 0.012(2) -0.001(2)
C1 0.105(10) 0.063(8) 0.106(9) -0.011(7) 0.057(9) -0.035(7)
C2 0.144(17) 0.160(19) 0.25(3) 0.027(18) 0.119(18) -0.058(14)
C3 0.52(6) 0.30(4) 0.42(4) 0.20(3) 0.42(5) 0.18(4)
C4 0.040(6) 0.115(11) 0.068(7) 0.018(7) -0.022(5) -0.013(6)
C5 0.140(14) 0.25(2) 0.116(13) -0.139(15) 0.071(11) -0.141(13)
C6 0.16(2) 0.42(5) 0.23(3) -0.16(3) -0.03(2) 0.01(3)
C7 0.102(11) 0.131(11) 0.071(7) 0.021(8) 0.038(8) -0.014(9)
C8 0.109(10) 0.118(11) 0.111(12) 0.074(10) 0.065(9) 0.037(9)
C9 0.164(17) 0.24(3) 0.133(17) 0.079(17) 0.051(13) -0.072(18)
C10 0.039(10) 0.077(10) 0.182(18) 0.013(11) 0.042(12) 0.002(9)
C11 0.054(9) 0.148(18) 0.164(19) -0.01(2) 0.025(13) 0.028(11)
C12 0.094(17) 0.15(2) 0.180(19) 0.005(19) 0.048(17) 0.043(16)
C10B 0.039(10) 0.077(10) 0.182(18) 0.013(11) 0.042(12) 0.002(9)
C11B 0.054(9) 0.148(18) 0.164(19) -0.01(2) 0.025(13) 0.028(11)
C12B 0.094(17) 0.15(2) 0.180(19) 0.005(19) 0.048(17) 0.043(16)
C13 0.047(9) 0.063(6) 0.109(11) 0.008(6) 0.040(9) 0.001(6)
C14 0.058(14) 0.055(8) 0.161(18) 0.028(8) 0.036(15) 0.006(9)
C15 0.07(2) 0.069(8) 0.15(3) 0.036(10) 0.03(3) 0.004(10)
C13B 0.047(9) 0.063(6) 0.109(11) 0.008(6) 0.040(9) 0.001(6)
C14B 0.058(14) 0.055(8) 0.161(18) 0.028(8) 0.036(15) 0.006(9)
C15B 0.07(2) 0.069(8) 0.15(3) 0.036(10) 0.03(3) 0.004(10)
C16 0.034(5) 0.067(6) 0.057(6) -0.014(5) 0.011(4) 0.010(4)
C17 0.029(5) 0.065(6) 0.067(7) -0.017(5) 0.003(5) 0.010(4)
C18 0.047(7) 0.069(7) 0.123(12) -0.006(8) 0.005(7) 0.005(5)
C19 0.046(5) 0.077(7) 0.051(6) -0.012(5) -0.001(5) -0.001(5)
C20 0.071(7) 0.076(7) 0.038(5) -0.004(4) 0.007(5) -0.022(6)
C21 0.127(12) 0.068(7) 0.058(7) -0.011(6) 0.023(8) -0.014(7)
C22 0.056(8) 0.088(11) 0.094(11) -0.038(7) -0.007(7) 0.010(6)
C23 0.066(8) 0.14(3) 0.148(19) -0.04(2) 0.005(10) 0.021(14)
C24 0.062(13) 0.15(2) 0.20(2) -0.031(19) 0.050(15) 0.024(14)
C22B 0.056(8) 0.088(11) 0.094(11) -0.038(7) -0.007(7) 0.010(6)
C23B 0.066(8) 0.14(3) 0.148(19) -0.04(2) 0.005(10) 0.021(14)
C24B 0.062(13) 0.15(2) 0.20(2) -0.031(19) 0.050(15) 0.024(14)
C25 0.036(4) 0.025(4) 0.028(4) 0.000(3) -0.005(3) 0.001(3)
C26 0.047(5) 0.032(5) 0.042(5) -0.006(4) -0.003(4) -0.007(4)
C27 0.063(7) 0.065(8) 0.082(8) 0.022(6) -0.001(6) -0.032(6)
C28 0.064(8) 0.051(8) 0.27(2) 0.005(11) -0.005(11) 0.013(7)
C29 0.143(17) 0.106(15) 0.25(2) 0.019(14) 0.015(17) 0.078(14)
C30 0.18(3) 0.27(4) 0.59(7) -0.08(5) 0.13(4) 0.09(3)
C31 0.63(6) 0.146(19) 0.065(11) -0.016(13) 0.094(18) -0.09(3)
C32 0.172(17) 0.45(5) 0.104(14) 0.05(2) 0.016(13) -0.10(3)
C33 0.074(10) 0.30(3) 0.191(16) 0.18(2) 0.058(10) 0.007(13)
C34 0.031(4) 0.042(5) 0.044(5) -0.006(4) 0.013(4) -0.006(4)
C35 0.055(5) 0.054(5) 0.036(5) -0.010(4) 0.006(4) 0.005(4)
C36 0.066(6) 0.057(6) 0.040(5) -0.011(5) 0.021(5) 0.012(5)
C37 0.045(6) 0.114(10) 0.051(6) 0.005(5) -0.002(5) 0.003(6)
C38 0.095(11) 0.205(19) 0.047(6) -0.013(8) 0.006(7) 0.011(12)
C39 0.154(19) 0.25(3) 0.074(10) 0.021(13) 0.021(12) 0.031(18)
C40 0.084(10) 0.044(6) 0.049(6) 0.002(5) 0.049(6) -0.005(6)
C41 0.120(10) 0.035(14) 0.082(8) 0.014(9) 0.080(7) 0.008(9)
C42 0.121(10) 0.063(10) 0.086(11) -0.011(8) 0.067(9) 0.019(9)
C40B 0.084(10) 0.044(6) 0.049(6) 0.002(5) 0.049(6) -0.005(6)
C41B 0.120(10) 0.035(14) 0.082(8) 0.014(9) 0.080(7) 0.008(9)
C42B 0.121(10) 0.063(10) 0.086(11) -0.011(8) 0.067(9) 0.019(9)
C43 0.035(16) 0.022(4) 0.024(4) -0.001(3) 0.004(5) 0.007(5)
C44 0.047(10) 0.030(5) 0.024(4) -0.002(4) 0.005(7) 0.005(7)
C45 0.050(7) 0.031(6) 0.028(5) -0.008(4) 0.010(5) 0.004(5)
C43B 0.035(16) 0.022(4) 0.024(4) -0.001(3) 0.004(5) 0.007(5)
C44B 0.047(10) 0.030(5) 0.024(4) -0.002(4) 0.005(7) 0.005(7)
C45B 0.050(7) 0.031(6) 0.028(5) -0.008(4) 0.010(5) 0.004(5)
C46 0.050(5) 0.028(4) 0.038(4) -0.008(3) 0.009(4) 0.000(4)
C47 0.061(6) 0.025(4) 0.045(5) 0.000(4) 0.021(4) 0.007(4)
C48 0.115(10) 0.021(5) 0.091(8) 0.007(5) 0.067(8) 0.002(5)
C49 0.031(4) 0.040(5) 0.032(4) 0.003(4) 0.005(3) 0.004(3)
C50 0.043(6) 0.046(6) 0.193(16) 0.012(8) -0.018(8) 0.006(5)
C51 0.081(12) 0.145(18) 0.35(3) 0.17(2) 0.018(16) 0.012(12)

loop_
_atom_type_symbol
_atom_type_description
_atom_type_scat_dispersion_real
_atom_type_scat_dispersion_imag
_atom_type_scat_source
C C 0.0033 0.0016 'International Tables Vol C Tables 4.2.6.8 and 6.1.1.4'
H H 0.0000 0.0000 'International Tables Vol C Tables 4.2.6.8 and 6.1.1.4'
O O 0.0106 0.0060 'International Tables Vol C Tables 4.2.6.8 and 6.1.1.4'
P P 0.1023 0.0942 'International Tables Vol C Tables 4.2.6.8 and 6.1.1.4'
S S 0.1246 0.1234 'International Tables Vol C Tables 4.2.6.8 and 6.1.1.4'
Ag Ag -0.8971 1.1015 'International Tables Vol C Tables 4.2.6.8 and 6.1.1.4'
Pt Pt -1.7033 8.3905 'International Tables Vol C Tables 4.2.6.8 and 6.1.1.4'

loop_
_geom_angle_atom_site_label_1
_geom_angle_atom_site_label_2
_geom_angle_atom_site_label_3
_geom_angle
_geom_angle_site_symmetry_1
_geom_angle_site_symmetry_3
_geom_angle_publ_flag
Ag7 Pt1 Ag8 64.404(18) . . ?
Ag7 Pt1 Ag2 64.039(18) . . ?
Ag8 Pt1 Ag2 120.20(2) . . ?
Ag7 Pt1 Ag3 66.195(18) . . ?
Ag8 Pt1 Ag3 67.041(18) . . ?
Ag2 Pt1 Ag3 65.991(18) . . ?
Ag7 Pt1 Ag10 117.183(16) . . ?
Ag8 Pt1 Ag10 116.11(2) . . ?
Ag2 Pt1 Ag10 113.00(2) . . ?
Ag3 Pt1 Ag10 175.961(17) . . ?
Ag7 Pt1 Ag11 66.517(18) . 2_655 ?
Ag8 Pt1 Ag11 63.09(2) . 2_655 ?
Ag2 Pt1 Ag11 117.93(2) . 2_655 ?
Ag3 Pt1 Ag11 121.79(2) . 2_655 ?
Ag10 Pt1 Ag11 62.233(17) . 2_655 ?
Ag7 Pt1 Ag6 116.50(2) . . ?
Ag8 Pt1 Ag6 178.130(19) . . ?
Ag2 Pt1 Ag6 61.461(19) . . ?
Ag3 Pt1 Ag6 114.783(19) . . ?
Ag10 Pt1 Ag6 62.052(18) . . ?
Ag11 Pt1 Ag6 115.555(19) 2_655 . ?
Ag7 Pt1 Ag4 117.030(19) . . ?
Ag8 Pt1 Ag4 63.382(19) . . ?
Ag2 Pt1 Ag4 119.87(2) . . ?
Ag3 Pt1 Ag4 62.792(19) . . ?
Ag10 Pt1 Ag4 115.827(19) . . ?
Ag11 Pt1 Ag4 114.70(2) 2_655 . ?
Ag6 Pt1 Ag4 116.84(2) . . ?
Ag7 Pt1 Ag1 118.45(2) . . ?
Ag8 Pt1 Ag1 117.74(2) . . ?
Ag2 Pt1 Ag1 66.325(19) . . ?
Ag3 Pt1 Ag1 61.80(2) . . ?
Ag10 Pt1 Ag1 114.159(18) . . ?
Ag11 Pt1 Ag1 174.991(19) 2_655 . ?
Ag6 Pt1 Ag1 63.486(18) . . ?
Ag4 Pt1 Ag1 63.079(19) . . ?
Ag7 Pt1 Ag5 179.58(2) . . ?
Ag8 Pt1 Ag5 115.914(19) . . ?
Ag2 Pt1 Ag5 115.548(18) . . ?
Ag3 Pt1 Ag5 113.626(18) . . ?
Ag10 Pt1 Ag5 62.979(13) . . ?
Ag11 Pt1 Ag5 113.846(19) 2_655 . ?
Ag6 Pt1 Ag5 63.191(17) . . ?
Ag4 Pt1 Ag5 63.064(17) . . ?
Ag1 Pt1 Ag5 61.188(18) . . ?
Ag7 Pt1 Ag9 118.660(18) . . ?
Ag8 Pt1 Ag9 63.828(19) . . ?
Ag2 Pt1 Ag9 175.820(19) . . ?
Ag3 Pt1 Ag9 117.782(18) . . ?
Ag10 Pt1 Ag9 63.102(19) . . ?
Ag11 Pt1 Ag9 62.182(17) 2_655 . ?
Ag6 Pt1 Ag9 114.497(19) . . ?
Ag4 Pt1 Ag9 62.366(19) . . ?
Ag1 Pt1 Ag9 113.361(19) . . ?
Ag5 Pt1 Ag9 61.756(16) . . ?
Ag7 Pt1 Ag12 61.448(18) . 2_655 ?
Ag8 Pt1 Ag12 112.96(2) . 2_655 ?
Ag2 Pt1 Ag12 63.511(19) . 2_655 ?
Ag3 Pt1 Ag12 118.41(2) . 2_655 ?
Ag10 Pt1 Ag12 63.277(17) . 2_655 ?
Ag11 Pt1 Ag12 61.088(19) 2_655 2_655 ?
Ag6 Pt1 Ag12 66.743(19) . 2_655 ?
Ag4 Pt1 Ag12 175.756(19) . 2_655 ?
Ag1 Pt1 Ag12 121.16(2) . 2_655 ?
Ag5 Pt1 Ag12 118.489(18) . 2_655 ?
Ag9 Pt1 Ag12 114.444(19) . 2_655 ?
S3 Ag1 Pt1 143.82(6) . . ?
S3 Ag1 Ag5 155.22(6) . . ?
Pt1 Ag1 Ag5 59.723(18) . . ?
S3 Ag1 Ag3 94.05(6) . . ?
Pt1 Ag1 Ag3 58.673(19) . . ?
Ag5 Ag1 Ag3 109.77(2) . . ?
S3 Ag1 Ag4 131.35(5) . . ?
Pt1 Ag1 Ag4 58.363(16) . . ?
Ag5 Ag1 Ag4 60.959(19) . . ?
Ag3 Ag1 Ag4 60.140(19) . . ?
S3 Ag1 Ag14 56.42(5) . . ?
Pt1 Ag1 Ag14 109.63(2) . . ?
Ag5 Ag1 Ag14 116.41(2) . . ?
Ag3 Ag1 Ag14 113.13(3) . . ?
Ag4 Ag1 Ag14 167.82(3) . . ?
S3 Ag1 Ag6 119.15(6) . . ?
Pt1 Ag1 Ag6 58.022(17) . . ?
Ag5 Ag1 Ag6 60.83(2) . . ?
Ag3 Ag1 Ag6 107.67(2) . . ?
Ag4 Ag1 Ag6 108.29(2) . . ?
Ag14 Ag1 Ag6 62.768(19) . . ?
S3 Ag1 Ag13 94.78(6) . . ?
Pt1 Ag1 Ag13 110.62(2) . . ?
Ag5 Ag1 Ag13 62.44(2) . . ?
Ag3 Ag1 Ag13 169.13(3) . . ?
Ag4 Ag1 Ag13 117.32(2) . . ?
Ag14 Ag1 Ag13 67.16(2) . . ?
Ag6 Ag1 Ag13 62.30(2) . . ?
S3 Ag1 Ag2 90.81(6) . . ?
Pt1 Ag1 Ag2 56.351(17) . . ?
Ag5 Ag1 Ag2 106.28(2) . . ?
Ag3 Ag1 Ag2 61.35(2) . . ?
Ag4 Ag1 Ag2 107.42(2) . . ?
Ag14 Ag1 Ag2 61.08(2) . . ?
Ag6 Ag1 Ag2 56.589(19) . . ?
Ag13 Ag1 Ag2 112.16(2) . . ?
S2 Ag2 Pt1 149.45(5) . . ?
S2 Ag2 Ag6 89.95(5) . . ?
Pt1 Ag2 Ag6 59.560(16) . . ?
S2 Ag2 Ag15 103.98(5) . . ?
Pt1 Ag2 Ag15 106.53(2) . . ?
Ag6 Ag2 Ag15 164.66(3) . . ?
S2 Ag2 Ag7 143.11(6) . . ?
Pt1 Ag2 Ag7 57.609(18) . . ?
Ag6 Ag2 Ag7 109.43(2) . . ?
Ag15 Ag2 Ag7 62.71(2) . . ?
S2 Ag2 Ag12 107.40(5) . 2_655 ?
Pt1 Ag2 Ag12 60.008(16) . 2_655 ?
Ag6 Ag2 Ag12 64.79(2) . 2_655 ?
Ag15 Ag2 Ag12 115.60(3) . 2_655 ?
Ag7 Ag2 Ag12 58.351(19) . 2_655 ?
S2 Ag2 Ag3 144.34(5) . . ?
Pt1 Ag2 Ag3 57.102(18) . . ?
Ag6 Ag2 Ag3 106.16(2) . . ?
Ag15 Ag2 Ag3 58.66(2) . . ?
Ag7 Ag2 Ag3 60.95(2) . . ?
Ag12 Ag2 Ag3 108.24(2) 2_655 . ?
S2 Ag2 Ag14 53.38(5) . . ?
Pt1 Ag2 Ag14 107.49(2) . . ?
Ag6 Ag2 Ag14 62.59(2) . . ?
Ag15 Ag2 Ag14 121.03(3) . . ?
Ag7 Ag2 Ag14 163.48(3) . . ?
Ag12 Ag2 Ag14 122.96(2) 2_655 . ?
Ag3 Ag2 Ag14 105.97(2) . . ?
S2 Ag2 Ag1 110.99(6) . . ?
Pt1 Ag2 Ag1 57.324(16) . . ?
Ag6 Ag2 Ag1 59.79(2) . . ?
Ag15 Ag2 Ag1 108.22(3) . . ?
Ag7 Ag2 Ag1 105.89(2) . . ?
Ag12 Ag2 Ag1 110.46(2) 2_655 . ?
Ag3 Ag2 Ag1 56.332(19) . . ?
Ag14 Ag2 Ag1 57.65(2) . . ?
S6 Ag3 Pt1 149.99(5) . . ?
S6 Ag3 Ag1 102.85(6) . . ?
Pt1 Ag3 Ag1 59.524(16) . . ?
S6 Ag3 Ag15 103.29(5) . . ?
Pt1 Ag3 Ag15 106.06(2) . . ?
Ag1 Ag3 Ag15 113.13(3) . . ?
S6 Ag3 Ag4 91.66(5) . . ?
Pt1 Ag3 Ag4 58.924(16) . . ?
Ag1 Ag3 Ag4 61.01(2) . . ?
Ag15 Ag3 Ag4 164.98(3) . . ?
S6 Ag3 Ag17 55.05(6) . . ?
Pt1 Ag3 Ag17 110.53(2) . . ?
Ag1 Ag3 Ag17 121.02(3) . . ?
Ag15 Ag3 Ag17 124.53(3) . . ?
Ag4 Ag3 Ag17 65.65(2) . . ?
S6 Ag3 Ag16 91.03(6) . . ?
Pt1 Ag3 Ag16 106.80(2) . . ?
Ag1 Ag3 Ag16 165.87(3) . . ?
Ag15 Ag3 Ag16 65.22(2) . . ?
Ag4 Ag3 Ag16 116.69(3) . . ?
Ag17 Ag3 Ag16 65.15(2) . . ?
S6 Ag3 Ag7 148.69(6) . . ?
Pt1 Ag3 Ag7 56.449(19) . . ?
Ag1 Ag3 Ag7 108.30(2) . . ?
Ag15 Ag3 Ag7 61.47(2) . . ?
Ag4 Ag3 Ag7 105.98(2) . . ?
Ag17 Ag3 Ag7 108.79(3) . . ?
Ag16 Ag3 Ag7 58.05(2) . . ?
S6 Ag3 Ag2 140.15(6) . . ?
Pt1 Ag3 Ag2 56.907(17) . . ?
Ag1 Ag3 Ag2 62.31(2) . . ?
Ag15 Ag3 Ag2 58.29(2) . . ?
Ag4 Ag3 Ag2 108.81(2) . . ?
Ag17 Ag3 Ag2 164.79(3) . . ?
Ag16 Ag3 Ag2 108.26(2) . . ?
Ag7 Ag3 Ag2 57.976(19) . . ?
S6 Ag3 Ag8 115.68(6) . . ?
Pt1 Ag3 Ag8 56.242(16) . . ?
Ag1 Ag3 Ag8 106.97(2) . . ?
Ag15 Ag3 Ag8 114.49(3) . . ?
Ag4 Ag3 Ag8 58.58(2) . . ?
Ag17 Ag3 Ag8 60.69(2) . . ?
Ag16 Ag3 Ag8 63.71(2) . . ?
Ag7 Ag3 Ag8 57.795(19) . . ?
Ag2 Ag3 Ag8 104.15(2) . . ?
S8 Ag4 Pt1 154.16(7) . . ?
S8 Ag4 Ag3 114.36(7) . . ?
Pt1 Ag4 Ag3 58.284(18) . . ?
S8 Ag4 Ag9 134.51(7) . . ?
Pt1 Ag4 Ag9 59.245(17) . . ?
Ag3 Ag4 Ag9 111.12(2) . . ?
S8 Ag4 Ag8 145.08(7) . . ?
Pt1 Ag4 Ag8 57.738(16) . . ?
Ag3 Ag4 Ag8 63.37(2) . . ?
Ag9 Ag4 Ag8 60.858(19) . . ?
S8 Ag4 Ag1 95.94(7) . . ?
Pt1 Ag4 Ag1 58.558(17) . . ?
Ag3 Ag4 Ag1 58.85(2) . . ?
Ag9 Ag4 Ag1 107.23(2) . . ?
Ag8 Ag4 Ag1 109.05(2) . . ?
S8 Ag4 Ag5 106.01(7) . . ?
Pt1 Ag4 Ag5 58.871(17) . . ?
Ag3 Ag4 Ag5 106.65(2) . . ?
Ag9 Ag4 Ag5 59.375(19) . . ?
Ag8 Ag4 Ag5 107.77(2) . . ?
Ag1 Ag4 Ag5 58.398(18) . . ?
S8 Ag4 Ag17 88.92(7) . . ?
Pt1 Ag4 Ag17 103.84(2) . . ?
Ag3 Ag4 Ag17 57.76(2) . . ?
Ag9 Ag4 Ag17 116.08(3) . . ?
Ag8 Ag4 Ag17 59.59(2) . . ?
Ag1 Ag4 Ag17 111.95(2) . . ?
Ag5 Ag4 Ag17 162.50(3) . . ?
S14 Ag5 Pt1 153.56(5) . . ?
S14 Ag5 Ag1 143.87(5) . . ?
Pt1 Ag5 Ag1 59.089(16) . . ?
S14 Ag5 Ag9 94.86(5) . . ?
Pt1 Ag5 Ag9 59.141(17) . . ?
Ag1 Ag5 Ag9 109.42(2) . . ?
S14 Ag5 Ag10 107.07(5) . . ?
Pt1 Ag5 Ag10 57.806(14) . . ?
Ag1 Ag5 Ag10 108.10(2) . . ?
Ag9 Ag5 Ag10 60.459(19) . . ?
S14 Ag5 Ag4 115.31(5) . . ?
Pt1 Ag5 Ag4 58.065(16) . . ?
Ag1 Ag5 Ag4 60.64(2) . . ?
Ag9 Ag5 Ag4 59.82(2) . . ?
Ag10 Ag5 Ag4 107.35(2) . . ?
S14 Ag5 Ag6 136.56(4) . . ?
Pt1 Ag5 Ag6 57.864(15) . . ?
Ag1 Ag5 Ag6 60.92(2) . . ?
Ag9 Ag5 Ag6 107.93(2) . . ?
Ag10 Ag5 Ag6 58.592(19) . . ?
Ag4 Ag5 Ag6 108.11(2) . . ?
S14 Ag5 Ag13 97.31(4) . . ?
Pt1 Ag5 Ag13 108.61(2) . . ?
Ag1 Ag5 Ag13 60.58(2) . . ?
Ag9 Ag5 Ag13 167.75(2) . . ?
Ag10 Ag5 Ag13 114.09(2) . . ?
Ag4 Ag5 Ag13 115.39(2) . . ?
Ag6 Ag5 Ag13 61.70(2) . . ?
S14 Ag5 Ag11 51.50(4) . . ?
Pt1 Ag5 Ag11 112.81(2) . . ?
Ag1 Ag5 Ag11 157.67(2) . . ?
Ag9 Ag5 Ag11 78.220(19) . . ?
Ag10 Ag5 Ag11 56.396(17) . . ?
Ag4 Ag5 Ag11 135.80(2) . . ?
Ag6 Ag5 Ag11 96.88(2) . . ?
Ag13 Ag5 Ag11 108.47(2) . . ?
S17 Ag6 Pt1 165.28(5) . . ?
S17 Ag6 Ag2 120.03(5) . . ?
Pt1 Ag6 Ag2 58.978(17) . . ?
S17 Ag6 Ag10 111.51(5) . . ?
Pt1 Ag6 Ag10 58.809(16) . . ?
Ag2 Ag6 Ag10 108.28(2) . . ?
S17 Ag6 Ag12 58.86(4) . . ?
Pt1 Ag6 Ag12 117.41(2) . . ?
Ag2 Ag6 Ag12 163.86(3) . . ?
Ag10 Ag6 Ag12 61.503(16) . . ?
S17 Ag6 Ag5 128.34(5) . . ?
Pt1 Ag6 Ag5 58.945(17) . . ?
Ag2 Ag6 Ag5 109.86(2) . . ?
Ag10 Ag6 Ag5 60.464(18) . . ?
Ag12 Ag6 Ag5 76.95(2) . . ?
S17 Ag6 Ag1 135.75(5) . . ?
Pt1 Ag6 Ag1 58.491(16) . . ?
Ag2 Ag6 Ag1 63.62(2) . . ?
Ag10 Ag6 Ag1 107.46(2) . . ?
Ag12 Ag6 Ag1 129.83(3) . . ?
Ag5 Ag6 Ag1 58.250(18) . . ?
S17 Ag6 Ag13 85.34(4) . . ?
Pt1 Ag6 Ag13 108.55(2) . . ?
Ag2 Ag6 Ag13 115.72(3) . . ?
Ag10 Ag6 Ag13 114.73(2) . . ?
Ag12 Ag6 Ag13 80.42(2) . . ?
Ag5 Ag6 Ag13 60.557(18) . . ?
Ag1 Ag6 Ag13 59.365(19) . . ?
S17 Ag6 Ag14 83.49(5) . . ?
Pt1 Ag6 Ag14 106.57(2) . . ?
Ag2 Ag6 Ag14 61.95(2) . . ?
Ag10 Ag6 Ag14 165.00(2) . . ?
Ag12 Ag6 Ag14 130.58(2) . . ?
Ag5 Ag6 Ag14 110.46(2) . . ?
Ag1 Ag6 Ag14 58.56(2) . . ?
Ag13 Ag6 Ag14 64.57(2) . . ?
S17 Ag6 Ag12 107.97(5) . 2_655 ?
Pt1 Ag6 Ag12 58.023(16) . 2_655 ?
Ag2 Ag6 Ag12 59.69(2) . 2_655 ?
Ag10 Ag6 Ag12 59.278(14) . 2_655 ?
Ag12 Ag6 Ag12 104.54(2) . 2_655 ?
Ag5 Ag6 Ag12 107.90(2) . 2_655 ?
Ag1 Ag6 Ag12 109.48(2) . 2_655 ?
Ag13 Ag6 Ag12 166.55(2) . 2_655 ?
Ag14 Ag6 Ag12 117.69(2) . 2_655 ?
S12 Ag7 Pt1 153.11(6) . . ?
S12 Ag7 Ag12 133.39(6) . 2_655 ?
Pt1 Ag7 Ag12 61.502(17) . 2_655 ?
S12 Ag7 Ag16 56.01(6) . . ?
Pt1 Ag7 Ag16 109.07(2) . . ?
Ag12 Ag7 Ag16 170.33(3) 2_655 . ?
S12 Ag7 Ag2 145.15(6) . . ?
Pt1 Ag7 Ag2 58.352(18) . . ?
Ag12 Ag7 Ag2 61.66(2) 2_655 . ?
Ag16 Ag7 Ag2 112.39(3) . . ?
S12 Ag7 Ag8 95.29(6) . . ?
Pt1 Ag7 Ag8 58.018(16) . . ?
Ag12 Ag7 Ag8 107.98(2) 2_655 . ?
Ag16 Ag7 Ag8 65.89(2) . . ?
Ag2 Ag7 Ag8 109.78(3) . . ?
S12 Ag7 Ag3 115.59(6) . . ?
Pt1 Ag7 Ag3 57.356(18) . . ?
Ag12 Ag7 Ag3 111.00(3) 2_655 . ?
Ag16 Ag7 Ag3 59.77(2) . . ?
Ag2 Ag7 Ag3 61.08(2) . . ?
Ag8 Ag7 Ag3 61.809(19) . . ?
S12 Ag7 Ag15 90.12(6) . . ?
Pt1 Ag7 Ag15 103.37(2) . . ?
Ag12 Ag7 Ag15 114.30(3) 2_655 . ?
Ag16 Ag7 Ag15 64.25(2) . . ?
Ag2 Ag7 Ag15 57.95(2) . . ?
Ag8 Ag7 Ag15 114.32(3) . . ?
Ag3 Ag7 Ag15 57.27(2) . . ?
S12 Ag7 Ag11 107.75(6) . 2_655 ?
Pt1 Ag7 Ag11 57.357(15) . 2_655 ?
Ag12 Ag7 Ag11 58.23(2) 2_655 2_655 ?
Ag16 Ag7 Ag11 119.73(3) . 2_655 ?
Ag2 Ag7 Ag11 106.01(2) . 2_655 ?
Ag8 Ag7 Ag11 58.14(2) . 2_655 ?
Ag3 Ag7 Ag11 106.86(2) . 2_655 ?
Ag15 Ag7 Ag11 160.72(3) . 2_655 ?
S10 Ag8 Pt1 156.63(6) . . ?
S10 Ag8 Ag11 98.17(6) . 2_655 ?
Pt1 Ag8 Ag11 58.887(16) . 2_655 ?
S10 Ag8 Ag4 141.00(6) . . ?
Pt1 Ag8 Ag4 58.880(17) . . ?
Ag11 Ag8 Ag4 107.67(2) 2_655 . ?
S10 Ag8 Ag7 110.04(6) . . ?
Pt1 Ag8 Ag7 57.578(18) . . ?
Ag11 Ag8 Ag7 62.650(19) 2_655 . ?
Ag4 Ag8 Ag7 107.68(2) . . ?
S10 Ag8 Ag9 115.28(6) . . ?
Pt1 Ag8 Ag9 59.067(16) . . ?
Ag11 Ag8 Ag9 59.292(19) 2_655 . ?
Ag4 Ag8 Ag9 59.38(2) . . ?
Ag7 Ag8 Ag9 108.90(2) . . ?
S10 Ag8 Ag17 94.22(6) . . ?
Pt1 Ag8 Ag17 108.33(2) . . ?
Ag11 Ag8 Ag17 166.73(3) 2_655 . ?
Ag4 Ag8 Ag17 64.29(2) . . ?
Ag7 Ag8 Ag17 108.50(2) . . ?
Ag9 Ag8 Ag17 119.03(3) . . ?
S10 Ag8 Ag3 138.27(6) . . ?
Pt1 Ag8 Ag3 56.717(18) . . ?
Ag11 Ag8 Ag3 109.24(2) 2_655 . ?
Ag4 Ag8 Ag3 58.049(18) . . ?
Ag7 Ag8 Ag3 60.40(2) . . ?
Ag9 Ag8 Ag3 105.76(2) . . ?
Ag17 Ag8 Ag3 57.75(2) . . ?
S10 Ag8 Ag16 83.79(5) . . ?
Pt1 Ag8 Ag16 101.35(2) . . ?
Ag11 Ag8 Ag16 115.16(2) 2_655 . ?
Ag4 Ag8 Ag16 109.63(3) . . ?
Ag7 Ag8 Ag16 56.425(19) . . ?
Ag9 Ag8 Ag16 160.20(2) . . ?
Ag17 Ag8 Ag16 61.42(2) . . ?
Ag3 Ag8 Ag16 56.44(2) . . ?
S9 Ag9 Pt1 159.12(5) . . ?
S9 Ag9 Ag5 100.24(5) . . ?
Pt1 Ag9 Ag5 59.102(17) . . ?
S9 Ag9 Ag11 139.39(5) . 2_655 ?
Pt1 Ag9 Ag11 58.336(16) . 2_655 ?
Ag5 Ag9 Ag11 108.45(2) . 2_655 ?
S9 Ag9 Ag4 110.78(5) . . ?
Pt1 Ag9 Ag4 58.390(16) . . ?
Ag5 Ag9 Ag4 60.805(18) . . ?
Ag11 Ag9 Ag4 108.16(2) 2_655 . ?
S9 Ag9 Ag10 116.92(5) . . ?
Pt1 Ag9 Ag10 57.727(16) . . ?
Ag5 Ag9 Ag10 60.262(16) . . ?
Ag11 Ag9 Ag10 59.154(15) 2_655 . ?
Ag4 Ag9 Ag10 107.97(2) . . ?
S9 Ag9 Ag8 136.21(5) . . ?
Pt1 Ag9 Ag8 57.105(15) . . ?
Ag5 Ag9 Ag8 108.03(2) . . ?
Ag11 Ag9 Ag8 59.52(2) 2_655 . ?
Ag4 Ag9 Ag8 59.76(2) . . ?
Ag10 Ag9 Ag8 106.10(2) . . ?
S9 Ag9 Ag9 72.42(5) . 2_655 ?
Pt1 Ag9 Ag9 111.237(13) . 2_655 ?
Ag5 Ag9 Ag9 98.543(19) . 2_655 ?
Ag11 Ag9 Ag9 75.34(2) 2_655 2_655 ?
Ag4 Ag9 Ag9 159.28(2) . 2_655 ?
Ag10 Ag9 Ag9 55.431(14) . 2_655 ?
Ag8 Ag9 Ag9 132.67(3) . 2_655 ?
Pt1 Ag10 Pt1 175.01(3) 2_655 . ?
Pt1 Ag10 Ag6 116.42(2) 2_655 . ?
Pt1 Ag10 Ag6 59.139(15) . . ?
Pt1 Ag10 Ag6 59.137(15) 2_655 2_655 ?
Pt1 Ag10 Ag6 116.42(2) . 2_655 ?
Ag6 Ag10 Ag6 77.11(3) . 2_655 ?
Pt1 Ag10 Ag11 59.044(13) 2_655 . ?
Pt1 Ag10 Ag11 123.238(15) . . ?
Ag6 Ag10 Ag11 104.947(18) . . ?
Ag6 Ag10 Ag11 110.367(17) 2_655 . ?
Pt1 Ag10 Ag11 123.233(15) 2_655 2_655 ?
Pt1 Ag10 Ag11 59.045(13) . 2_655 ?
Ag6 Ag10 Ag11 110.368(18) . 2_655 ?
Ag6 Ag10 Ag11 104.943(17) 2_655 2_655 ?
Ag11 Ag10 Ag11 134.41(3) . 2_655 ?
Pt1 Ag10 Ag5 121.528(15) 2_655 . ?
Pt1 Ag10 Ag5 59.215(15) . . ?
Ag6 Ag10 Ag5 60.944(17) . . ?
Ag6 Ag10 Ag5 133.22(2) 2_655 . ?
Ag11 Ag10 Ag5 65.732(18) . . ?
Ag11 Ag10 Ag5 108.21(2) 2_655 . ?
Pt1 Ag10 Ag5 59.213(15) 2_655 2_655 ?
Pt1 Ag10 Ag5 121.526(15) . 2_655 ?
Ag6 Ag10 Ag5 133.22(2) . 2_655 ?
Ag6 Ag10 Ag5 60.941(17) 2_655 2_655 ?
Ag11 Ag10 Ag5 108.202(19) . 2_655 ?
Ag11 Ag10 Ag5 65.728(18) 2_655 2_655 ?
Ag5 Ag10 Ag5 165.37(3) . 2_655 ?
Pt1 Ag10 Ag9 59.174(14) 2_655 2_655 ?
Pt1 Ag10 Ag9 125.74(2) . 2_655 ?
Ag6 Ag10 Ag9 164.664(15) . 2_655 ?
Ag6 Ag10 Ag9 108.874(18) 2_655 2_655 ?
Ag11 Ag10 Ag9 59.839(17) . 2_655 ?
Ag11 Ag10 Ag9 82.20(2) 2_655 2_655 ?
Ag5 Ag10 Ag9 107.53(2) . 2_655 ?
Ag5 Ag10 Ag9 59.281(17) 2_655 2_655 ?
Pt1 Ag10 Ag9 125.74(2) 2_655 . ?
Pt1 Ag10 Ag9 59.171(14) . . ?
Ag6 Ag10 Ag9 108.873(19) . . ?
Ag6 Ag10 Ag9 164.662(15) 2_655 . ?
Ag11 Ag10 Ag9 82.20(2) . . ?
Ag11 Ag10 Ag9 59.841(18) 2_655 . ?
Ag5 Ag10 Ag9 59.279(17) . . ?
Ag5 Ag10 Ag9 107.53(2) 2_655 . ?
Ag9 Ag10 Ag9 69.14(3) 2_655 . ?
Pt1 Ag10 Ag12 116.637(19) 2_655 2_655 ?
Pt1 Ag10 Ag12 60.013(13) . 2_655 ?
Ag6 Ag10 Ag12 64.54(2) . 2_655 ?
Ag6 Ag10 Ag12 60.360(19) 2_655 2_655 ?
Ag11 Ag10 Ag12 166.55(3) . 2_655 ?
Ag11 Ag10 Ag12 59.031(18) 2_655 2_655 ?
Ag5 Ag10 Ag12 112.415(19) . 2_655 ?
Ag5 Ag10 Ag12 76.654(18) 2_655 2_655 ?
Ag9 Ag10 Ag12 130.783(17) 2_655 2_655 ?
Ag9 Ag10 Ag12 108.675(16) . 2_655 ?
Pt1 Ag10 Ag12 60.017(13) 2_655 . ?
Pt1 Ag10 Ag12 116.636(19) . . ?
Ag6 Ag10 Ag12 60.358(19) . . ?
Ag6 Ag10 Ag12 64.54(2) 2_655 . ?
Ag11 Ag10 Ag12 59.032(18) . . ?
Ag11 Ag10 Ag12 166.54(3) 2_655 . ?
Ag5 Ag10 Ag12 76.652(17) . . ?
Ag5 Ag10 Ag12 112.417(19) 2_655 . ?
Ag9 Ag10 Ag12 108.678(16) 2_655 . ?
Ag9 Ag10 Ag12 130.782(17) . . ?
Ag12 Ag10 Ag12 107.54(3) 2_655 . ?
S14 Ag11 Pt1 165.05(5) . 2_655 ?
S14 Ag11 Ag10 109.49(5) . . ?
Pt1 Ag11 Ag10 58.722(15) 2_655 . ?
S14 Ag11 Ag12 106.16(5) . . ?
Pt1 Ag11 Ag12 61.020(16) 2_655 . ?
Ag10 Ag11 Ag12 62.08(2) . . ?
S14 Ag11 Ag9 125.24(4) . 2_655 ?
Pt1 Ag11 Ag9 59.486(17) 2_655 2_655 ?
Ag10 Ag11 Ag9 61.00(2) . 2_655 ?
Ag12 Ag11 Ag9 112.11(2) . 2_655 ?
S14 Ag11 Ag8 136.82(5) . 2_655 ?
Pt1 Ag11 Ag8 58.029(17) 2_655 2_655 ?
Ag10 Ag11 Ag8 108.86(2) . 2_655 ?
Ag12 Ag11 Ag8 108.80(2) . 2_655 ?
Ag9 Ag11 Ag8 61.197(18) 2_655 2_655 ?
S14 Ag11 Ag7 125.65(4) . 2_655 ?
Pt1 Ag11 Ag7 56.129(18) 2_655 2_655 ?
Ag10 Ag11 Ag7 105.81(2) . 2_655 ?
Ag12 Ag11 Ag7 58.120(19) . 2_655 ?
Ag9 Ag11 Ag7 107.70(2) 2_655 2_655 ?
Ag8 Ag11 Ag7 59.21(2) 2_655 2_655 ?
S14 Ag11 Ag5 52.47(4) . . ?
Pt1 Ag11 Ag5 113.81(2) 2_655 . ?
Ag10 Ag11 Ag5 57.872(13) . . ?
Ag12 Ag11 Ag5 74.481(19) . . ?
Ag9 Ag11 Ag5 102.67(2) 2_655 . ?
Ag8 Ag11 Ag5 163.78(2) 2_655 . ?
Ag7 Ag11 Ag5 130.38(2) 2_655 . ?
S17 Ag12 S15 92.81(6) . . ?
S17 Ag12 Ag7 139.97(4) . 2_655 ?
S15 Ag12 Ag7 92.34(4) . 2_655 ?
S17 Ag12 Pt1 129.36(4) . 2_655 ?
S15 Ag12 Pt1 137.83(4) . 2_655 ?
Ag7 Ag12 Pt1 57.048(18) 2_655 2_655 ?
S17 Ag12 Ag11 156.37(4) . . ?
S15 Ag12 Ag11 83.65(4) . . ?
Ag7 Ag12 Ag11 63.649(19) 2_655 . ?
Pt1 Ag12 Ag11 57.893(16) 2_655 . ?
S17 Ag12 Ag6 53.55(4) . . ?
S15 Ag12 Ag6 92.48(4) . . ?
Ag7 Ag12 Ag6 165.29(2) 2_655 . ?
Pt1 Ag12 Ag6 111.28(2) 2_655 . ?
Ag11 Ag12 Ag6 103.13(2) . . ?
S17 Ag12 Ag10 104.09(4) . . ?
S15 Ag12 Ag10 119.60(4) . . ?
Ag7 Ag12 Ag10 107.58(2) 2_655 . ?
Pt1 Ag12 Ag10 56.708(14) 2_655 . ?
Ag11 Ag12 Ag10 58.887(19) . . ?
Ag6 Ag12 Ag10 58.139(17) . . ?
S17 Ag12 Ag2 89.96(4) . 2_655 ?
S15 Ag12 Ag2 135.82(4) . 2_655 ?
Ag7 Ag12 Ag2 59.98(2) 2_655 2_655 ?
Pt1 Ag12 Ag2 56.477(18) 2_655 2_655 ?
Ag11 Ag12 Ag2 108.85(2) . 2_655 ?
Ag6 Ag12 Ag2 123.32(3) . 2_655 ?
Ag10 Ag12 Ag2 102.26(2) . 2_655 ?
S17 Ag12 Ag6 74.88(4) . 2_655 ?
S15 Ag12 Ag6 164.24(4) . 2_655 ?
Ag7 Ag12 Ag6 103.42(2) 2_655 2_655 ?
Pt1 Ag12 Ag6 55.230(15) 2_655 2_655 ?
Ag11 Ag12 Ag6 103.61(2) . 2_655 ?
Ag6 Ag12 Ag6 72.35(2) . 2_655 ?
Ag10 Ag12 Ag6 56.181(17) . 2_655 ?
Ag2 Ag12 Ag6 55.515(18) 2_655 2_655 ?
S4 Ag13 S15 125.95(8) . . ?
S4 Ag13 S16 110.16(7) . . ?
S15 Ag13 S16 105.17(6) . . ?
S4 Ag13 Ag1 65.66(6) . . ?
S15 Ag13 Ag1 139.30(5) . . ?
S16 Ag13 Ag1 105.09(5) . . ?
S4 Ag13 Ag5 87.34(6) . . ?
S15 Ag13 Ag5 83.27(4) . . ?
S16 Ag13 Ag5 148.09(5) . . ?
Ag1 Ag13 Ag5 56.975(19) . . ?
S4 Ag13 Ag6 123.62(6) . . ?
S15 Ag13 Ag6 94.87(5) . . ?
S16 Ag13 Ag6 90.58(5) . . ?
Ag1 Ag13 Ag6 58.34(2) . . ?
Ag5 Ag13 Ag6 57.747(18) . . ?
S4 Ag13 Ag14 96.17(7) . . ?
S15 Ag13 Ag14 137.82(5) . . ?
S16 Ag13 Ag14 50.29(5) . . ?
Ag1 Ag13 Ag14 55.90(2) . . ?
Ag5 Ag13 Ag14 103.01(2) . . ?
Ag6 Ag13 Ag14 57.75(2) . . ?
S2 Ag14 S16 126.47(7) . . ?
S2 Ag14 S3 120.31(8) . . ?
S16 Ag14 S3 109.04(7) . . ?
S2 Ag14 Ag1 116.02(5) . . ?
S16 Ag14 Ag1 107.68(5) . . ?
S3 Ag14 Ag1 56.03(5) . . ?
S2 Ag14 Ag2 54.80(5) . . ?
S16 Ag14 Ag2 146.87(5) . . ?
S3 Ag14 Ag2 90.70(5) . . ?
Ag1 Ag14 Ag2 61.26(2) . . ?
S2 Ag14 Ag6 86.09(5) . . ?
S16 Ag14 Ag6 91.66(5) . . ?
S3 Ag14 Ag6 114.66(6) . . ?
Ag1 Ag14 Ag6 58.672(19) . . ?
Ag2 Ag14 Ag6 55.461(18) . . ?
S2 Ag14 Ag13 142.01(5) . . ?
S16 Ag14 Ag13 51.89(5) . . ?
S3 Ag14 Ag13 87.99(6) . . ?
Ag1 Ag14 Ag13 56.94(2) . . ?
Ag2 Ag14 Ag13 104.61(2) . . ?
Ag6 Ag14 Ag13 57.684(19) . . ?
S13 Ag15 S1 115.30(9) . . ?
S13 Ag15 S5 110.32(8) . . ?
S1 Ag15 S5 104.63(8) . . ?
S13 Ag15 Ag2 98.87(6) . . ?
S1 Ag15 Ag2 77.45(6) . . ?
S5 Ag15 Ag2 145.61(5) . . ?
S13 Ag15 Ag3 138.82(6) . . ?
S1 Ag15 Ag3 97.34(7) . . ?
S5 Ag15 Ag3 82.81(5) . . ?
Ag2 Ag15 Ag3 63.04(2) . . ?
S13 Ag15 Ag7 77.61(6) . . ?
S1 Ag15 Ag7 136.63(6) . . ?
S5 Ag15 Ag7 108.87(6) . . ?
Ag2 Ag15 Ag7 59.34(2) . . ?
Ag3 Ag15 Ag7 61.26(2) . . ?
S13 Ag15 Ag16 97.83(6) . . ?
S1 Ag15 Ag16 145.87(7) . . ?
S5 Ag15 Ag16 52.98(5) . . ?
Ag2 Ag15 Ag16 106.54(2) . . ?
Ag3 Ag15 Ag16 58.20(2) . . ?
Ag7 Ag15 Ag16 55.90(2) . . ?
S11 Ag16 S12 121.56(9) . . ?
S11 Ag16 S5 101.03(8) . . ?
S12 Ag16 S5 117.12(7) . . ?
S11 Ag16 Ag7 142.36(6) . . ?
S12 Ag16 Ag7 55.93(5) . . ?
S5 Ag16 Ag7 112.95(5) . . ?
S11 Ag16 Ag3 109.50(7) . . ?
S12 Ag16 Ag3 117.90(5) . . ?
S5 Ag16 Ag3 81.85(5) . . ?
Ag7 Ag16 Ag3 62.18(2) . . ?
S11 Ag16 Ag15 149.65(8) . . ?
S12 Ag16 Ag15 87.34(6) . . ?
S5 Ag16 Ag15 53.10(5) . . ?
Ag7 Ag16 Ag15 59.86(2) . . ?
Ag3 Ag16 Ag15 56.580(19) . . ?
S11 Ag16 Ag17 52.37(7) . . ?
S12 Ag16 Ag17 145.29(6) . . ?
S5 Ag16 Ag17 96.87(5) . . ?
Ag7 Ag16 Ag17 105.93(3) . . ?
Ag3 Ag16 Ag17 57.33(2) . . ?
Ag15 Ag16 Ag17 109.65(3) . . ?
S11 Ag16 Ag8 85.82(5) . . ?
S12 Ag16 Ag8 89.83(5) . . ?
S5 Ag16 Ag8 140.88(6) . . ?
Ag7 Ag16 Ag8 57.68(2) . . ?
Ag3 Ag16 Ag8 59.84(2) . . ?
Ag15 Ag16 Ag8 104.80(2) . . ?
Ag17 Ag16 Ag8 57.14(2) . . ?
S7 Ag17 S11 112.61(9) . . ?
S7 Ag17 S6 129.31(9) . . ?
S11 Ag17 S6 113.06(8) . . ?
S7 Ag17 Ag3 124.39(7) . . ?
S11 Ag17 Ag3 108.78(6) . . ?
S6 Ag17 Ag3 56.39(5) . . ?
S7 Ag17 Ag8 84.15(8) . . ?
S11 Ag17 Ag8 88.22(7) . . ?
S6 Ag17 Ag8 117.89(5) . . ?
Ag3 Ag17 Ag8 61.56(2) . . ?
S7 Ag17 Ag4 68.13(7) . . ?
S11 Ag17 Ag4 144.34(7) . . ?
S6 Ag17 Ag4 86.68(5) . . ?
Ag3 Ag17 Ag4 56.587(19) . . ?
Ag8 Ag17 Ag4 56.12(2) . . ?
S7 Ag17 Ag16 140.13(8) . . ?
S11 Ag17 Ag16 51.46(6) . . ?
S6 Ag17 Ag16 86.97(6) . . ?
Ag3 Ag17 Ag16 57.52(2) . . ?
Ag8 Ag17 Ag16 61.44(2) . . ?
Ag4 Ag17 Ag16 103.56(3) . . ?
P1 S1 Ag15 108.16(13) . . ?
P1 S2 Ag14 100.24(12) . . ?
P1 S2 Ag2 95.68(10) . . ?
Ag14 S2 Ag2 71.82(6) . . ?
P2 S3 Ag1 88.78(11) . . ?
P2 S3 Ag14 103.78(11) . . ?
Ag1 S3 Ag14 67.55(5) . . ?
P2 S4 Ag13 102.07(12) . . ?
P3 S5 Ag16 103.60(11) . . ?
P3 S5 Ag15 112.15(11) . . ?
Ag16 S5 Ag15 73.92(6) . . ?
P3 S6 Ag17 104.34(12) . . ?
P3 S6 Ag3 100.75(11) . . ?
Ag17 S6 Ag3 68.56(6) . . ?
P4 S7 Ag17 102.52(14) . . ?
P4 S8 Ag4 95.16(13) . . ?
P5 S9 Ag9 97.09(9) . . ?
P6 S10 Ag8 108.70(13) . . ?
P6 S11 Ag16 103.48(14) . . ?
P6 S11 Ag17 102.10(12) . . ?
Ag16 S11 Ag17 76.18(7) . . ?
P7 S12 Ag7 99.69(11) . . ?
P7 S12 Ag16 101.42(11) . . ?
Ag7 S12 Ag16 68.06(6) . . ?
P7 S13 Ag15 101.76(11) . . ?
P8 S14 Ag11 96.27(9) . . ?
P8 S14 Ag5 99.96(9) . . ?
Ag11 S14 Ag5 76.03(5) . . ?
P8 S15 Ag13 99.28(9) . . ?
P8 S15 Ag12 112.62(9) . . ?
Ag13 S15 Ag12 92.19(6) . . ?
P9 S16 Ag14 102.09(9) . . ?
P9 S16 Ag13 95.86(9) . . ?
Ag14 S16 Ag13 77.82(6) . . ?
P9 S17 Ag6 113.09(9) . . ?
P9 S17 Ag12 113.81(10) . . ?
Ag6 S17 Ag12 67.58(5) . . ?
O1 P1 O2 100.0(4) . . ?
O1 P1 S1 109.8(3) . . ?
O2 P1 S1 114.0(3) . . ?
O1 P1 S2 110.7(3) . . ?
O2 P1 S2 103.6(3) . . ?
S1 P1 S2 117.31(14) . . ?
O3 P2 O4 102.5(4) . . ?
O3 P2 S4 114.2(3) . . ?
O4 P2 S4 108.3(4) . . ?
O3 P2 S3 104.5(4) . . ?
O4 P2 S3 109.1(3) . . ?
S4 P2 S3 117.18(14) . . ?
O5 P3 O6 103.6(4) . . ?
O5 P3 S5 110.9(3) . . ?
O6 P3 S5 103.7(3) . . ?
O5 P3 S6 106.9(3) . . ?
O6 P3 S6 110.3(3) . . ?
S5 P3 S6 120.23(13) . . ?
O8 P4 O7 97.3(4) . . ?
O8 P4 S8 109.0(4) . . ?
O7 P4 S8 111.6(3) . . ?
O8 P4 S7 112.8(4) . . ?
O7 P4 S7 107.7(3) . . ?
S8 P4 S7 116.73(15) . . ?
O9 P5 O9 97.0(4) . 2_655 ?
O9 P5 S9 109.90(19) . . ?
O9 P5 S9 111.4(2) 2_655 . ?
O9 P5 S9 111.5(2) . 2_655 ?
O9 P5 S9 109.91(19) 2_655 2_655 ?
S9 P5 S9 115.58(16) . 2_655 ?
O11 P6 O10 100.7(7) . . ?
O11 P6 S10 111.7(6) . . ?
O10 P6 S10 107.1(3) . . ?
O11 P6 S11 107.5(4) . . ?
O10 P6 S11 108.3(4) . . ?
S10 P6 S11 119.84(15) . . ?
O13 P7 O12 101.3(3) . . ?
O13 P7 S13 108.1(3) . . ?
O12 P7 S13 111.4(3) . . ?
O13 P7 S12 110.9(3) . . ?
O12 P7 S12 106.0(3) . . ?
S13 P7 S12 118.03(14) . . ?
O14 P8 O15 106.8(3) . . ?
O14 P8 S15 111.1(2) . . ?
O15 P8 S15 104.3(2) . . ?
O14 P8 S14 103.6(2) . . ?
O15 P8 S14 110.7(2) . . ?
S15 P8 S14 119.75(11) . . ?
O17 P9 O16 101.7(3) . . ?
O17 P9 S17 111.8(2) . . ?
O16 P9 S17 107.6(2) . . ?
O17 P9 S16 106.4(2) . . ?
O16 P9 S16 110.0(2) . . ?
S17 P9 S16 118.12(11) . . ?
C1 O1 P1 121.9(7) . . ?
C4 O2 P1 121.7(8) . . ?
C7 O3 P2 121.6(9) . . ?
C10B O4 P2 124.6(14) . . ?
C10 O4 P2 116.4(15) . . ?
C13B O5 P3 125.7(11) . . ?
C13 O5 P3 131.3(11) . . ?
C16 O6 P3 121.7(6) . . ?
C19 O7 P4 119.0(6) . . ?
C22 O8 P4 126.7(12) . . ?
C22B O8 P4 120.9(13) . . ?
C25 O9 P5 119.7(4) . . ?
C28 O10 P6 122.6(9) . . ?
C31 O11 P6 117.7(12) . . ?
C34 O12 P7 119.9(5) . . ?
C37 O13 P7 122.2(7) . . ?
C40B O14 P8 123(4) . . ?
C40 O14 P8 119(3) . . ?
C43 O15 P8 117.2(10) . . ?
C43B O15 P8 126.7(16) . . ?
C46 O16 P9 123.1(5) . . ?
C49 O17 P9 122.7(5) . . ?
O1 C1 C2 109.6(14) . . ?
O1 C1 H1A 109.7 . . ?
C2 C1 H1A 109.7 . . ?
O1 C1 H1B 109.7 . . ?
C2 C1 H1B 109.7 . . ?
H1A C1 H1B 108.2 . . ?
C1 C2 C3 98(2) . . ?
C1 C2 H2A 112.1 . . ?
C3 C2 H2A 112.1 . . ?
C1 C2 H2B 112.1 . . ?
C3 C2 H2B 112.1 . . ?
H2A C2 H2B 109.7 . . ?
C2 C3 H3A 109.5 . . ?
C2 C3 H3B 109.5 . . ?
H3A C3 H3B 109.5 . . ?
C2 C3 H3C 109.5 . . ?
H3A C3 H3C 109.5 . . ?
H3B C3 H3C 109.5 . . ?
O2 C4 C5 103.4(10) . . ?
O2 C4 H4A 111.1 . . ?
C5 C4 H4A 111.1 . . ?
O2 C4 H4B 111.1 . . ?
C5 C4 H4B 111.1 . . ?
H4A C4 H4B 109.0 . . ?
C6 C5 C4 101.9(18) . . ?
C6 C5 H5A 111.4 . . ?
C4 C5 H5A 111.4 . . ?
C6 C5 H5B 111.4 . . ?
C4 C5 H5B 111.4 . . ?
H5A C5 H5B 109.3 . . ?
C5 C6 H6A 109.5 . . ?
C5 C6 H6B 109.5 . . ?
H6A C6 H6B 109.5 . . ?
C5 C6 H6C 109.5 . . ?
H6A C6 H6C 109.5 . . ?
H6B C6 H6C 109.5 . . ?
O3 C7 C8 108.0(11) . . ?
O3 C7 H7A 110.1 . . ?
C8 C7 H7A 110.1 . . ?
O3 C7 H7B 110.1 . . ?
C8 C7 H7B 110.1 . . ?
H7A C7 H7B 108.4 . . ?
C9 C8 C7 114.2(14) . . ?
C9 C8 H8A 108.7 . . ?
C7 C8 H8A 108.7 . . ?
C9 C8 H8B 108.7 . . ?
C7 C8 H8B 108.7 . . ?
H8A C8 H8B 107.6 . . ?
C8 C9 H9A 109.5 . . ?
C8 C9 H9B 109.5 . . ?
H9A C9 H9B 109.5 . . ?
C8 C9 H9C 109.5 . . ?
H9A C9 H9C 109.5 . . ?
H9B C9 H9C 109.5 . . ?
O4 C10 C11 111(2) . . ?
O4 C10 H10A 109.4 . . ?
C11 C10 H10A 109.4 . . ?
O4 C10 H10B 109.4 . . ?
C11 C10 H10B 109.4 . . ?
H10A C10 H10B 108.0 . . ?
C10 C11 C12 113(2) . . ?
C10 C11 H11A 109.1 . . ?
C12 C11 H11A 109.1 . . ?
C10 C11 H11B 109.1 . . ?
C12 C11 H11B 109.1 . . ?
H11A C11 H11B 107.8 . . ?
C11 C12 H12A 109.5 . . ?
C11 C12 H12B 109.5 . . ?
H12A C12 H12B 109.5 . . ?
C11 C12 H12C 109.5 . . ?
H12A C12 H12C 109.5 . . ?
H12B C12 H12C 109.5 . . ?
O4 C10B C11B 104(2) . . ?
O4 C10B H10C 110.9 . . ?
C11B C10B H10C 110.9 . . ?
O4 C10B H10D 110.9 . . ?
C11B C10B H10D 110.9 . . ?
H10C C10B H10D 108.9 . . ?
C10B C11B C12B 126(3) . . ?
C10B C11B H11C 105.9 . . ?
C12B C11B H11C 105.9 . . ?
C10B C11B H11D 105.9 . . ?
C12B C11B H11D 105.9 . . ?
H11C C11B H11D 106.2 . . ?
C11B C12B H12D 109.5 . . ?
C11B C12B H12E 109.5 . . ?
H12D C12B H12E 109.5 . . ?
C11B C12B H12F 109.5 . . ?
H12D C12B H12F 109.5 . . ?
H12E C12B H12F 109.5 . . ?
O5 C13 C14 119.6(18) . . ?
O5 C13 H13A 107.4 . . ?
C14 C13 H13A 107.4 . . ?
O5 C13 H13B 107.4 . . ?
C14 C13 H13B 107.4 . . ?
H13A C13 H13B 107.0 . . ?
C13 C14 C15 108(2) . . ?
C13 C14 H14A 110.2 . . ?
C15 C14 H14A 110.2 . . ?
C13 C14 H14B 110.2 . . ?
C15 C14 H14B 110.2 . . ?
H14A C14 H14B 108.5 . . ?
C14 C15 H15A 109.5 . . ?
C14 C15 H15B 109.5 . . ?
H15A C15 H15B 109.5 . . ?
C14 C15 H15C 109.5 . . ?
H15A C15 H15C 109.5 . . ?
H15B C15 H15C 109.5 . . ?
O5 C13B C14B 101.2(16) . . ?
O5 C13B H13C 111.5 . . ?
C14B C13B H13C 111.5 . . ?
O5 C13B H13D 111.5 . . ?
C14B C13B H13D 111.5 . . ?
H13C C13B H13D 109.4 . . ?
C13B C14B C15B 119(3) . . ?
C13B C14B H14C 107.5 . . ?
C15B C14B H14C 107.5 . . ?
C13B C14B H14D 107.5 . . ?
C15B C14B H14D 107.5 . . ?
H14C C14B H14D 107.0 . . ?
C14B C15B H15D 109.5 . . ?
C14B C15B H15E 109.5 . . ?
H15D C15B H15E 109.5 . . ?
C14B C15B H15F 109.5 . . ?
H15D C15B H15F 109.5 . . ?
H15E C15B H15F 109.5 . . ?
O6 C16 C17 108.2(9) . . ?
O6 C16 H16A 110.1 . . ?
C17 C16 H16A 110.1 . . ?
O6 C16 H16B 110.1 . . ?
C17 C16 H16B 110.1 . . ?
H16A C16 H16B 108.4 . . ?
C18 C17 C16 114.3(9) . . ?
C18 C17 H17A 108.7 . . ?
C16 C17 H17A 108.7 . . ?
C18 C17 H17B 108.7 . . ?
C16 C17 H17B 108.7 . . ?
H17A C17 H17B 107.6 . . ?
C17 C18 H18A 109.5 . . ?
C17 C18 H18B 109.5 . . ?
H18A C18 H18B 109.5 . . ?
C17 C18 H18C 109.5 . . ?
H18A C18 H18C 109.5 . . ?
H18B C18 H18C 109.5 . . ?
O7 C19 C20 106.8(9) . . ?
O7 C19 H19A 110.4 . . ?
C20 C19 H19A 110.4 . . ?
O7 C19 H19B 110.4 . . ?
C20 C19 H19B 110.4 . . ?
H19A C19 H19B 108.6 . . ?
C19 C20 C21 112.8(9) . . ?
C19 C20 H20A 109.0 . . ?
C21 C20 H20A 109.0 . . ?
C19 C20 H20B 109.0 . . ?
C21 C20 H20B 109.0 . . ?
H20A C20 H20B 107.8 . . ?
C20 C21 H21A 109.5 . . ?
C20 C21 H21B 109.5 . . ?
H21A C21 H21B 109.5 . . ?
C20 C21 H21C 109.5 . . ?
H21A C21 H21C 109.5 . . ?
H21B C21 H21C 109.5 . . ?
O8 C22 C23 104(2) . . ?
O8 C22 H22A 111.0 . . ?
C23 C22 H22A 111.0 . . ?
O8 C22 H22B 111.0 . . ?
C23 C22 H22B 111.0 . . ?
H22A C22 H22B 109.0 . . ?
C24 C23 C22 109(3) . . ?
C24 C23 H23A 109.9 . . ?
C22 C23 H23A 109.9 . . ?
C24 C23 H23B 109.9 . . ?
C22 C23 H23B 109.9 . . ?
H23A C23 H23B 108.3 . . ?
C23 C24 H24A 109.5 . . ?
C23 C24 H24B 109.5 . . ?
H24A C24 H24B 109.5 . . ?
C23 C24 H24C 109.5 . . ?
H24A C24 H24C 109.5 . . ?
H24B C24 H24C 109.5 . . ?
O8 C22B C23B 110(2) . . ?
O8 C22B H22C 109.6 . . ?
C23B C22B H22C 109.6 . . ?
O8 C22B H22D 109.6 . . ?
C23B C22B H22D 109.6 . . ?
H22C C22B H22D 108.1 . . ?
C24B C23B C22B 100(2) . . ?
C24B C23B H23C 111.8 . . ?
C22B C23B H23C 111.8 . . ?
C24B C23B H23D 111.8 . . ?
C22B C23B H23D 111.8 . . ?
H23C C23B H23D 109.6 . . ?
C23B C24B H24D 109.5 . . ?
C23B C24B H24E 109.5 . . ?
H24D C24B H24E 109.5 . . ?
C23B C24B H24F 109.5 . . ?
H24D C24B H24F 109.5 . . ?
H24E C24B H24F 109.5 . . ?
O9 C25 C26 109.6(6) . . ?
O9 C25 H25A 109.7 . . ?
C26 C25 H25A 109.7 . . ?
O9 C25 H25B 109.7 . . ?
C26 C25 H25B 109.7 . . ?
H25A C25 H25B 108.2 . . ?
C25 C26 C27 112.7(8) . . ?
C25 C26 H26A 109.0 . . ?
C27 C26 H26A 109.0 . . ?
C25 C26 H26B 109.0 . . ?
C27 C26 H26B 109.0 . . ?
H26A C26 H26B 107.8 . . ?
C26 C27 H27A 109.5 . . ?
C26 C27 H27B 109.5 . . ?
H27A C27 H27B 109.5 . . ?
C26 C27 H27C 109.5 . . ?
H27A C27 H27C 109.5 . . ?
H27B C27 H27C 109.5 . . ?
O10 C28 C29 107.2(13) . . ?
O10 C28 H28A 110.3 . . ?
C29 C28 H28A 110.3 . . ?
O10 C28 H28B 110.3 . . ?
C29 C28 H28B 110.3 . . ?
H28A C28 H28B 108.5 . . ?
C30 C29 C28 109(2) . . ?
C30 C29 H29A 109.9 . . ?
C28 C29 H29A 109.9 . . ?
C30 C29 H29B 109.9 . . ?
C28 C29 H29B 109.9 . . ?
H29A C29 H29B 108.3 . . ?
C29 C30 H30A 109.5 . . ?
C29 C30 H30B 109.5 . . ?
H30A C30 H30B 109.5 . . ?
C29 C30 H30C 109.5 . . ?
H30A C30 H30C 109.5 . . ?
H30B C30 H30C 109.5 . . ?
O11 C31 C32 126(2) . . ?
O11 C31 H31A 105.7 . . ?
C32 C31 H31A 105.7 . . ?
O11 C31 H31B 105.7 . . ?
C32 C31 H31B 105.7 . . ?
H31A C31 H31B 106.1 . . ?
C33 C32 C31 91.9(17) . . ?
C33 C32 H32A 113.3 . . ?
C31 C32 H32A 113.3 . . ?
C33 C32 H32B 113.3 . . ?
C31 C32 H32B 113.3 . . ?
H32A C32 H32B 110.6 . . ?
C32 C33 H33A 109.5 . . ?
C32 C33 H33B 109.5 . . ?
H33A C33 H33B 109.5 . . ?
C32 C33 H33C 109.5 . . ?
H33A C33 H33C 109.5 . . ?
H33B C33 H33C 109.5 . . ?
O12 C34 C35 109.5(7) . . ?
O12 C34 H34A 109.8 . . ?
C35 C34 H34A 109.8 . . ?
O12 C34 H34B 109.8 . . ?
C35 C34 H34B 109.8 . . ?
H34A C34 H34B 108.2 . . ?
C34 C35 C36 112.2(8) . . ?
C34 C35 H35A 109.2 . . ?
C36 C35 H35A 109.2 . . ?
C34 C35 H35B 109.2 . . ?
C36 C35 H35B 109.2 . . ?
H35A C35 H35B 107.9 . . ?
C35 C36 H36A 109.5 . . ?
C35 C36 H36B 109.5 . . ?
H36A C36 H36B 109.5 . . ?
C35 C36 H36C 109.5 . . ?
H36A C36 H36C 109.5 . . ?
H36B C36 H36C 109.5 . . ?
O13 C37 C38 104.0(10) . . ?
O13 C37 H37A 111.0 . . ?
C38 C37 H37A 111.0 . . ?
O13 C37 H37B 111.0 . . ?
C38 C37 H37B 111.0 . . ?
H37A C37 H37B 109.0 . . ?
C39 C38 C37 108.2(13) . . ?
C39 C38 H38A 110.1 . . ?
C37 C38 H38A 110.1 . . ?
C39 C38 H38B 110.1 . . ?
C37 C38 H38B 110.1 . . ?
H38A C38 H38B 108.4 . . ?
C38 C39 H39A 109.5 . . ?
C38 C39 H39B 109.5 . . ?
H39A C39 H39B 109.5 . . ?
C38 C39 H39C 109.5 . . ?
H39A C39 H39C 109.5 . . ?
H39B C39 H39C 109.5 . . ?
O14 C40 C41 114(2) . . ?
O14 C40 H40A 108.8 . . ?
C41 C40 H40A 108.8 . . ?
O14 C40 H40B 108.8 . . ?
C41 C40 H40B 108.8 . . ?
H40A C40 H40B 107.7 . . ?
C40 C41 C42 109(5) . . ?
C40 C41 H41A 109.9 . . ?
C42 C41 H41A 109.9 . . ?
C40 C41 H41B 109.9 . . ?
C42 C41 H41B 109.9 . . ?
H41A C41 H41B 108.3 . . ?
C41 C42 H42A 109.5 . . ?
C41 C42 H42B 109.5 . . ?
H42A C42 H42B 109.5 . . ?
C41 C42 H42C 109.5 . . ?
H42A C42 H42C 109.5 . . ?
H42B C42 H42C 109.5 . . ?
O14 C40B C41B 104(3) . . ?
O14 C40B H40C 110.9 . . ?
C41B C40B H40C 110.9 . . ?
O14 C40B H40D 110.9 . . ?
C41B C40B H40D 110.9 . . ?
H40C C40B H40D 108.9 . . ?
C40B C41B C42B 110(9) . . ?
C40B C41B H41C 109.6 . . ?
C42B C41B H41C 109.6 . . ?
C40B C41B H41D 109.6 . . ?
C42B C41B H41D 109.6 . . ?
H41C C41B H41D 108.1 . . ?
C41B C42B H42D 109.5 . . ?
C41B C42B H42E 109.5 . . ?
H42D C42B H42E 109.5 . . ?
C41B C42B H42F 109.5 . . ?
H42D C42B H42F 109.5 . . ?
H42E C42B H42F 109.5 . . ?
O15 C43 C44 107.8(13) . . ?
O15 C43 H43A 110.1 . . ?
C44 C43 H43A 110.1 . . ?
O15 C43 H43B 110.1 . . ?
C44 C43 H43B 110.1 . . ?
H43A C43 H43B 108.5 . . ?
C43 C44 C45 113.4(17) . . ?
C43 C44 H44A 108.9 . . ?
C45 C44 H44A 108.9 . . ?
C43 C44 H44B 108.9 . . ?
C45 C44 H44B 108.9 . . ?
H44A C44 H44B 107.7 . . ?
C44 C45 H45A 109.5 . . ?
C44 C45 H45B 109.5 . . ?
H45A C45 H45B 109.5 . . ?
C44 C45 H45C 109.5 . . ?
H45A C45 H45C 109.5 . . ?
H45B C45 H45C 109.5 . . ?
O15 C43B C44B 111.7(18) . . ?
O15 C43B H43C 109.3 . . ?
C44B C43B H43C 109.3 . . ?
O15 C43B H43D 109.3 . . ?
C44B C43B H43D 109.3 . . ?
H43C C43B H43D 107.9 . . ?
C43B C44B C45B 109.3(17) . . ?
C43B C44B H44C 109.8 . . ?
C45B C44B H44C 109.8 . . ?
C43B C44B H44D 109.8 . . ?
C45B C44B H44D 109.8 . . ?
H44C C44B H44D 108.3 . . ?
C44B C45B H45D 109.5 . . ?
C44B C45B H45E 109.5 . . ?
H45D C45B H45E 109.5 . . ?
C44B C45B H45F 109.5 . . ?
H45D C45B H45F 109.5 . . ?
H45E C45B H45F 109.5 . . ?
O16 C46 C47 107.2(7) . . ?
O16 C46 H46A 110.3 . . ?
C47 C46 H46A 110.3 . . ?
O16 C46 H46B 110.3 . . ?
C47 C46 H46B 110.3 . . ?
H46A C46 H46B 108.5 . . ?
C46 C47 C48 113.4(8) . . ?
C46 C47 H47A 108.9 . . ?
C48 C47 H47A 108.9 . . ?
C46 C47 H47B 108.9 . . ?
C48 C47 H47B 108.9 . . ?
H47A C47 H47B 107.7 . . ?
C47 C48 H48A 109.5 . . ?
C47 C48 H48B 109.5 . . ?
H48A C48 H48B 109.5 . . ?
C47 C48 H48C 109.5 . . ?
H48A C48 H48C 109.5 . . ?
H48B C48 H48C 109.5 . . ?
O17 C49 C50 115.1(8) . . ?
O17 C49 H49A 108.5 . . ?
C50 C49 H49A 108.5 . . ?
O17 C49 H49B 108.5 . . ?
C50 C49 H49B 108.5 . . ?
H49A C49 H49B 107.5 . . ?
C51 C50 C49 114.2(12) . . ?
C51 C50 H50A 108.7 . . ?
C49 C50 H50A 108.7 . . ?
C51 C50 H50B 108.7 . . ?
C49 C50 H50B 108.7 . . ?
H50A C50 H50B 107.6 . . ?
C50 C51 H51A 109.5 . . ?
C50 C51 H51B 109.5 . . ?
H51A C51 H51B 109.5 . . ?
C50 C51 H51C 109.5 . . ?
H51A C51 H51C 109.5 . . ?
H51B C51 H51C 109.5 . . ?

loop_
_geom_bond_atom_site_label_1
_geom_bond_atom_site_label_2
_geom_bond_distance
_geom_bond_site_symmetry_2
_geom_bond_publ_flag
Pt1 Ag7 2.7138(7) . ?
Pt1 Ag8 2.7270(6) . ?
Pt1 Ag2 2.7359(7) . ?
Pt1 Ag3 2.7420(7) . ?
Pt1 Ag10 2.7430(5) . ?
Pt1 Ag11 2.7523(6) 2_655 ?
Pt1 Ag6 2.7525(6) . ?
Pt1 Ag4 2.7607(6) . ?
Pt1 Ag1 2.7665(7) . ?
Pt1 Ag5 2.7846(7) . ?
Pt1 Ag9 2.7857(6) . ?
Pt1 Ag12 2.8422(6) 2_655 ?
Ag1 S3 2.602(2) . ?
Ag1 Ag5 2.8253(8) . ?
Ag1 Ag3 2.8290(9) . ?
Ag1 Ag4 2.8912(9) . ?
Ag1 Ag14 2.9002(9) . ?
Ag1 Ag6 2.9036(8) . ?
Ag1 Ag13 2.9352(9) . ?
Ag1 Ag2 3.0100(9) . ?
Ag2 S2 2.584(2) . ?
Ag2 Ag6 2.8046(8) . ?
Ag2 Ag15 2.8472(9) . ?
Ag2 Ag7 2.8895(8) . ?
Ag2 Ag12 2.9371(9) 2_655 ?
Ag2 Ag3 2.9831(8) . ?
Ag2 Ag14 3.0049(9) . ?
Ag3 S6 2.599(2) . ?
Ag3 Ag15 2.8584(9) . ?
Ag3 Ag4 2.8666(8) . ?
Ag3 Ag17 2.9048(9) . ?
Ag3 Ag16 2.9107(9) . ?
Ag3 Ag7 2.9793(8) . ?
Ag3 Ag8 3.0201(8) . ?
Ag4 S8 2.471(2) . ?
Ag4 Ag9 2.8719(8) . ?
Ag4 Ag8 2.8830(8) . ?
Ag4 Ag5 2.9001(8) . ?
Ag4 Ag17 3.1289(9) . ?
Ag5 S14 2.5403(19) . ?
Ag5 Ag9 2.8588(8) . ?
Ag5 Ag10 2.8875(6) . ?
Ag5 Ag6 2.9011(8) . ?
Ag5 Ag13 2.9874(8) . ?
Ag5 Ag11 3.1083(9) . ?
Ag6 S17 2.5221(18) . ?
Ag6 Ag10 2.8325(8) . ?
Ag6 Ag12 2.8986(8) . ?
Ag6 Ag13 3.0203(9) . ?
Ag6 Ag14 3.0224(8) . ?
Ag6 Ag12 3.0783(9) 2_655 ?
Ag7 S12 2.553(2) . ?
Ag7 Ag12 2.8407(8) 2_655 ?
Ag7 Ag16 2.8585(9) . ?
Ag7 Ag8 2.8994(8) . ?
Ag7 Ag15 2.9853(9) . ?
Ag7 Ag11 2.9979(8) 2_655 ?
Ag8 S10 2.486(2) . ?
Ag8 Ag11 2.8667(9) 2_655 ?
Ag8 Ag9 2.9147(8) . ?
Ag8 Ag17 2.9950(10) . ?
Ag8 Ag16 3.1316(9) . ?
Ag9 S9 2.4795(19) . ?
Ag9 Ag11 2.8600(8) 2_655 ?
Ag9 Ag10 2.8932(8) . ?
Ag9 Ag9 3.2830(12) 2_655 ?
Ag10 Ag11 2.8398(7) . ?
Ag10 Ag11 2.8399(7) 2_655 ?
Ag10 Ag12 2.9309(7) 2_655 ?
Ag10 Ag12 2.9309(7) . ?
Ag11 S14 2.5066(19) . ?
Ag11 Ag12 2.8442(8) . ?
Ag12 S17 2.6838(19) . ?
Ag12 S15 2.7744(19) . ?
Ag13 S4 2.517(2) . ?
Ag13 S15 2.5254(19) . ?
Ag13 S16 2.598(2) . ?
Ag13 Ag14 3.2275(9) . ?
Ag14 S2 2.539(2) . ?
Ag14 S16 2.540(2) . ?
Ag14 S3 2.614(2) . ?
Ag15 S13 2.508(2) . ?
Ag15 S1 2.509(3) . ?
Ag15 S5 2.588(2) . ?
Ag15 Ag16 3.1092(10) . ?
Ag16 S11 2.522(2) . ?
Ag16 S12 2.555(2) . ?
Ag16 S5 2.584(2) . ?
Ag16 Ag17 3.1311(10) . ?
Ag17 S7 2.476(3) . ?
Ag17 S11 2.554(3) . ?
Ag17 S6 2.558(3) . ?
S1 P1 1.972(3) . ?
S2 P1 2.010(3) . ?
S3 P2 2.003(4) . ?
S4 P2 2.000(4) . ?
S5 P3 2.003(3) . ?
S6 P3 2.006(3) . ?
S7 P4 2.007(4) . ?
S8 P4 1.972(4) . ?
S9 P5 1.997(2) . ?
S10 P6 1.955(4) . ?
S11 P6 2.019(4) . ?
S12 P7 2.018(3) . ?
S13 P7 1.973(4) . ?
S14 P8 2.006(3) . ?
S15 P8 1.996(3) . ?
S16 P9 2.008(3) . ?
S17 P9 2.005(3) . ?
P1 O1 1.579(7) . ?
P1 O2 1.584(8) . ?
P2 O3 1.564(8) . ?
P2 O4 1.587(7) . ?
P3 O5 1.553(7) . ?
P3 O6 1.591(7) . ?
P4 O8 1.585(7) . ?
P4 O7 1.592(7) . ?
P5 O9 1.584(5) . ?
P5 O9 1.584(5) 2_655 ?
P6 O11 1.550(10) . ?
P6 O10 1.599(10) . ?
P7 O13 1.583(6) . ?
P7 O12 1.585(6) . ?
P8 O14 1.583(5) . ?
P8 O15 1.584(5) . ?
P9 O17 1.568(5) . ?
P9 O16 1.575(5) . ?
O1 C1 1.445(15) . ?
O2 C4 1.468(12) . ?
O3 C7 1.384(15) . ?
O4 C10B 1.46(2) . ?
O4 C10 1.46(2) . ?
O5 C13B 1.332(19) . ?
O5 C13 1.408(19) . ?
O6 C16 1.430(11) . ?
O7 C19 1.443(12) . ?
O8 C22 1.386(19) . ?
O8 C22B 1.39(2) . ?
O9 C25 1.451(9) . ?
O10 C28 1.468(16) . ?
O11 C31 1.45(3) . ?
O12 C34 1.444(10) . ?
O13 C37 1.419(14) . ?
O14 C40B 1.459(16) . ?
O14 C40 1.460(13) . ?
O15 C43 1.469(13) . ?
O15 C43B 1.474(16) . ?
O16 C46 1.452(9) . ?
O17 C49 1.459(9) . ?
C1 C2 1.50(2) . ?
C1 H1A 0.9900 . ?
C1 H1B 0.9900 . ?
C2 C3 1.56(3) . ?
C2 H2A 0.9900 . ?
C2 H2B 0.9900 . ?
C3 H3A 0.9800 . ?
C3 H3B 0.9800 . ?
C3 H3C 0.9800 . ?
C4 C5 1.68(2) . ?
C4 H4A 0.9900 . ?
C4 H4B 0.9900 . ?
C5 C6 1.56(3) . ?
C5 H5A 0.9900 . ?
C5 H5B 0.9900 . ?
C6 H6A 0.9800 . ?
C6 H6B 0.9800 . ?
C6 H6C 0.9800 . ?
C7 C8 1.526(9) . ?
C7 H7A 0.9900 . ?
C7 H7B 0.9900 . ?
C8 C9 1.513(9) . ?
C8 H8A 0.9900 . ?
C8 H8B 0.9900 . ?
C9 H9A 0.9800 . ?
C9 H9B 0.9800 . ?
C9 H9C 0.9800 . ?
C10 C11 1.537(10) . ?
C10 H10A 0.9900 . ?
C10 H10B 0.9900 . ?
C11 C12 1.542(10) . ?
C11 H11A 0.9900 . ?
C11 H11B 0.9900 . ?
C12 H12A 0.9800 . ?
C12 H12B 0.9800 . ?
C12 H12C 0.9800 . ?
C10B C11B 1.54(2) . ?
C10B H10C 0.9900 . ?
C10B H10D 0.9900 . ?
C11B C12B 1.57(2) . ?
C11B H11C 0.9900 . ?
C11B H11D 0.9900 . ?
C12B H12D 0.9800 . ?
C12B H12E 0.9800 . ?
C12B H12F 0.9800 . ?
C13 C14 1.544(10) . ?
C13 H13A 0.9900 . ?
C13 H13B 0.9900 . ?
C14 C15 1.546(10) . ?
C14 H14A 0.9900 . ?
C14 H14B 0.9900 . ?
C15 H15A 0.9800 . ?
C15 H15B 0.9800 . ?
C15 H15C 0.9800 . ?
C13B C14B 1.53(2) . ?
C13B H13C 0.9900 . ?
C13B H13D 0.9900 . ?
C14B C15B 1.53(2) . ?
C14B H14C 0.9900 . ?
C14B H14D 0.9900 . ?
C15B H15D 0.9800 . ?
C15B H15E 0.9800 . ?
C15B H15F 0.9800 . ?
C16 C17 1.492(15) . ?
C16 H16A 0.9900 . ?
C16 H16B 0.9900 . ?
C17 C18 1.490(16) . ?
C17 H17A 0.9900 . ?
C17 H17B 0.9900 . ?
C18 H18A 0.9800 . ?
C18 H18B 0.9800 . ?
C18 H18C 0.9800 . ?
C19 C20 1.506(15) . ?
C19 H19A 0.9900 . ?
C19 H19B 0.9900 . ?
C20 C21 1.524(17) . ?
C20 H20A 0.9900 . ?
C20 H20B 0.9900 . ?
C21 H21A 0.9800 . ?
C21 H21B 0.9800 . ?
C21 H21C 0.9800 . ?
C22 C23 1.65(3) . ?
C22 H22A 0.9900 . ?
C22 H22B 0.9900 . ?
C23 C24 1.60(4) . ?
C23 H23A 0.9900 . ?
C23 H23B 0.9900 . ?
C24 H24A 0.9800 . ?
C24 H24B 0.9800 . ?
C24 H24C 0.9800 . ?
C22B C23B 1.66(3) . ?
C22B H22C 0.9900 . ?
C22B H22D 0.9900 . ?
C23B C24B 1.60(4) . ?
C23B H23C 0.9900 . ?
C23B H23D 0.9900 . ?
C24B H24D 0.9800 . ?
C24B H24E 0.9800 . ?
C24B H24F 0.9800 . ?
C25 C26 1.495(11) . ?
C25 H25A 0.9900 . ?
C25 H25B 0.9900 . ?
C26 C27 1.522(15) . ?
C26 H26A 0.9900 . ?
C26 H26B 0.9900 . ?
C27 H27A 0.9800 . ?
C27 H27B 0.9800 . ?
C27 H27C 0.9800 . ?
C28 C29 1.69(3) . ?
C28 H28A 0.9900 . ?
C28 H28B 0.9900 . ?
C29 C30 1.63(3) . ?
C29 H29A 0.9900 . ?
C29 H29B 0.9900 . ?
C30 H30A 0.9800 . ?
C30 H30B 0.9800 . ?
C30 H30C 0.9800 . ?
C31 C32 1.546(10) . ?
C31 H31A 0.9900 . ?
C31 H31B 0.9900 . ?
C32 C33 1.513(10) . ?
C32 H32A 0.9900 . ?
C32 H32B 0.9900 . ?
C33 H33A 0.9800 . ?
C33 H33B 0.9800 . ?
C33 H33C 0.9800 . ?
C34 C35 1.492(13) . ?
C34 H34A 0.9900 . ?
C34 H34B 0.9900 . ?
C35 C36 1.516(14) . ?
C35 H35A 0.9900 . ?
C35 H35B 0.9900 . ?
C36 H36A 0.9800 . ?
C36 H36B 0.9800 . ?
C36 H36C 0.9800 . ?
C37 C38 1.545(9) . ?
C37 H37A 0.9900 . ?
C37 H37B 0.9900 . ?
C38 C39 1.511(10) . ?
C38 H38A 0.9900 . ?
C38 H38B 0.9900 . ?
C39 H39A 0.9800 . ?
C39 H39B 0.9800 . ?
C39 H39C 0.9800 . ?
C40 C41 1.50(2) . ?
C40 H40A 0.9900 . ?
C40 H40B 0.9900 . ?
C41 C42 1.535(10) . ?
C41 H41A 0.9900 . ?
C41 H41B 0.9900 . ?
C42 H42A 0.9800 . ?
C42 H42B 0.9800 . ?
C42 H42C 0.9800 . ?
C40B C41B 1.50(2) . ?
C40B H40C 0.9900 . ?
C40B H40D 0.9900 . ?
C41B C42B 1.55(2) . ?
C41B H41C 0.9900 . ?
C41B H41D 0.9900 . ?
C42B H42D 0.9800 . ?
C42B H42E 0.9800 . ?
C42B H42F 0.9800 . ?
C43 C44 1.502(15) . ?
C43 H43A 0.9900 . ?
C43 H43B 0.9900 . ?
C44 C45 1.540(9) . ?
C44 H44A 0.9900 . ?
C44 H44B 0.9900 . ?
C45 H45A 0.9800 . ?
C45 H45B 0.9800 . ?
C45 H45C 0.9800 . ?
C43B C44B 1.502(18) . ?
C43B H43C 0.9900 . ?
C43B H43D 0.9900 . ?
C44B C45B 1.54(2) . ?
C44B H44C 0.9900 . ?
C44B H44D 0.9900 . ?
C45B H45D 0.9800 . ?
C45B H45E 0.9800 . ?
C45B H45F 0.9800 . ?
C46 C47 1.504(11) . ?
C46 H46A 0.9900 . ?
C46 H46B 0.9900 . ?
C47 C48 1.517(13) . ?
C47 H47A 0.9900 . ?
C47 H47B 0.9900 . ?
C48 H48A 0.9800 . ?
C48 H48B 0.9800 . ?
C48 H48C 0.9800 . ?
C49 C50 1.502(8) . ?
C49 H49A 0.9900 . ?
C49 H49B 0.9900 . ?
C50 C51 1.500(10) . ?
C50 H50A 0.9900 . ?
C50 H50B 0.9900 . ?
C51 H51A 0.9800 . ?
C51 H51B 0.9800 . ?
C51 H51C 0.9800 . ?
